data_1564375
loop_
_publ_author_name
'Keener, Megan'
'Scopelliti, Rosario'
'Mazzanti, Marinella'

_publ_section_title
;
 Nitride Protonation and NH3 Binding versus N--H Bond Cleavage in Uranium
 Nitrides
;
_journal_name_full 'Chemical Science'
_journal_paper_doi 10.1039/D1SC03957A
_journal_year 2021
_chemical_formula_moiety 'C32 H68 N3 O8 U2, 3(C24 H20 B)'
_chemical_formula_sum 'C104 H128 B3 N3 O8 U2'
_chemical_formula_weight 2056.58
_space_group_crystal_system monoclinic
_space_group_IT_number 14
_space_group_name_Hall '-P 2ybc'
_space_group_name_H-M_alt 'P 1 21/c 1'
_atom_sites_solution_hydrogens geom
_atom_sites_solution_primary dual
_atom_sites_solution_secondary difmap
_audit_creation_date 2021-04-26
_audit_creation_method
;
Olex2 1.3
(compiled 2020.11.12 svn.r5f609507 for OlexSys, GUI svn.r6272)
;
_audit_update_record
;
2021-07-16 deposited with the CCDC.	2021-08-13 downloaded from the CCDC.
;
_cell_angle_alpha 90
_cell_angle_beta 106.7065(10)
_cell_angle_gamma 90
_cell_formula_units_Z 4
_cell_length_a 29.5736(3)
_cell_length_b 13.29349(9)
_cell_length_c 24.4177(2)
_cell_measurement_reflns_used 63894
_cell_measurement_temperature 140.00(10)
_cell_measurement_theta_max 75.8200
_cell_measurement_theta_min 3.6290
_cell_volume 9194.29(14)
_computing_cell_refinement 'CrysAlisPro 1.171.41.107a (Rigaku OD, 2021)'
_computing_data_collection 'CrysAlisPro 1.171.41.107a (Rigaku OD, 2021)'
_computing_data_reduction 'CrysAlisPro 1.171.41.107a (Rigaku OD, 2021)'
_computing_molecular_graphics 'Olex2 1.3 (Dolomanov et al., 2009)'
_computing_publication_material 'Olex2 1.3 (Dolomanov et al., 2009)'
_computing_structure_refinement 'SHELXL 2018/3 (Sheldrick, 2015)'
_computing_structure_solution 'SHELXT  (Sheldrick, 2015)'
_diffrn_ambient_environment N~2~
_diffrn_ambient_temperature 140.00(10)
_diffrn_detector 'CCD plate'
_diffrn_detector_area_resol_mean 5.2817
_diffrn_detector_type AtlasS2
_diffrn_measured_fraction_theta_full 1.000
_diffrn_measured_fraction_theta_max 0.994
_diffrn_measurement_details
;
List of Runs (angles in degrees, time in seconds):

  # Type    Start    End  Width  t~exp~   \w     \q     \k     \f   Frames
#--------------------------------------------------------------------------
  1  \w   -113.00 -61.00   1.00    5.00    --  -41.04-150.00 158.00   52
  2  \w    -68.00 -43.00   1.00    5.00    --  -41.04 122.00  41.00   25
  3  \w    -85.00 -60.00   1.00    5.00    --  -41.04 150.00-156.00   25
  4  \w     36.00  61.00   1.00    5.00    --   41.04-122.00 -39.00   25
  5  \w     76.00 101.00   1.00    5.00    --   41.04-150.00 158.00   25
  6  \w     60.00  85.00   1.00   20.00    --  112.00-150.00 158.00   25
  7  \w     50.00  75.00   1.00   20.00    --  112.00-122.00 -39.00   25
  8  \w     92.00 125.00   1.00   20.00    --  112.00 150.00-156.00   33
  9  \w    109.00 153.00   1.00   20.00    --  112.00 122.00  41.00   44
 10  \w   -109.00 -14.00   1.00    5.00    --  -41.04 -57.00  60.00   95
 11  \w   -109.00 -17.00   1.00    5.00    --  -41.04 -38.00 150.00   92
 12  \w    -87.00  -8.00   1.00    5.00    --  -41.04 125.00 -60.00   79
 13  \w    -28.00  62.00   1.00    5.00    --   41.04 -38.00  90.00   90
 14  \w     11.00  74.00   1.00    5.00    --   41.04 -99.00-120.00   63
 15  \w    109.00 135.00   1.00   20.00    --  112.00  30.00  90.00   26
 16  \w     37.00  98.00   1.00   20.00    --  112.00-111.00-120.00   61
 17  \w     86.00 175.00   1.00   20.00    --  112.00  45.00  30.00   89
 18  \w    106.00 136.00   1.00   20.00    --  112.00 -45.00 120.00   30
 19  \w    116.00 176.00   1.00   20.00    --  112.00 111.00  30.00   60
 20  \w     66.00 109.00   1.00   20.00    --  112.00-111.00  60.00   43
 21  \w     37.00 105.00   1.00   20.00    --  112.00-111.00-150.00   68
 22  \w     56.00  81.00   1.00   20.00    --  112.00 -77.00 150.00   25
 23  \w     87.00 112.00   1.00   20.00    --  112.00 -77.00 150.00   25
 24  \w     54.00  90.00   1.00   20.00    --  112.00 -45.00 120.00   36
 25  \w     87.00 151.00   1.00   20.00    --  112.00  30.00-180.00   64
 26  \w     40.00 108.00   1.00   20.00    --  112.00-111.00 150.00   68
 27  \w    133.00 174.00   1.00   20.00    --  112.00 111.00-180.00   41
 28  \w     36.00  85.00   1.00   20.00    --  112.00 -94.00  60.00   49
 29  \w    106.00 178.00   1.00   20.00    --  112.00  77.00-150.00   72
 30  \w     80.00 122.00   1.00   20.00    --  112.00 178.00-150.00   42
 31  \w     86.00 114.00   1.00   20.00    --  112.00  45.00   0.00   28
 32  \w    123.00 178.00   1.00   20.00    --  112.00  45.00   0.00   55
 33  \w     36.00 109.00   1.00   20.00    --  112.00-111.00 -30.00   73
 34  \w     81.00 107.00   1.00   20.00    --  112.00 -94.00 -30.00   26
 35  \w     68.00 109.00   1.00   20.00    --  112.00-111.00 -90.00   41
 36  \w    105.00 146.00   1.00   20.00    --  112.00  77.00 -60.00   41
 37  \w     62.00 109.00   1.00   20.00    --  112.00-111.00 120.00   47
 38  \w     52.00  81.00   1.00   20.00    --  112.00 -94.00  30.00   29
 39  \w     79.00 137.00   1.00   20.00    --  112.00 -61.00 -90.00   58
 40  \w    110.00 173.00   1.00   20.00    --  112.00 111.00 -90.00   63
 41  \w     90.00 174.00   1.00   20.00    --  112.00  61.00  90.00   84
 42  \w     47.00  72.00   1.00   20.00    --  112.00 -61.00-150.00   25
 43  \w    106.00 140.00   1.00   20.00    --  112.00 -61.00-150.00   34
 44  \w     61.00  86.00   1.00   20.00    --  112.00-111.00-180.00   25
 45  \w    124.00 153.00   1.00   20.00    --  112.00  61.00 -30.00   29
;
_diffrn_measurement_device 'four-circle diffractometer'
_diffrn_measurement_device_type 'SuperNova, Dual, Cu at home/near, AtlasS2'
_diffrn_measurement_method '\w scans'
_diffrn_orient_matrix_type 'CrysAlisPro convention (1999,Acta A55,543-557)'
_diffrn_orient_matrix_UB_11 0.0541305000
_diffrn_orient_matrix_UB_12 0.0046252000
_diffrn_orient_matrix_UB_13 0.0244882000
_diffrn_orient_matrix_UB_21 0.0005895000
_diffrn_orient_matrix_UB_22 0.0999581000
_diffrn_orient_matrix_UB_23 -0.0317010000
_diffrn_orient_matrix_UB_31 -0.0053277000
_diffrn_orient_matrix_UB_32 0.0584105000
_diffrn_orient_matrix_UB_33 0.0522870000
_diffrn_radiation_monochromator mirror
_diffrn_radiation_probe x-ray
_diffrn_radiation_type 'Cu K\a'
_diffrn_radiation_wavelength 1.54184
_diffrn_reflns_av_R_equivalents 0.0337
_diffrn_reflns_av_unetI/netI 0.0210
_diffrn_reflns_Laue_measured_fraction_full 1.000
_diffrn_reflns_Laue_measured_fraction_max 0.994
_diffrn_reflns_limit_h_max 36
_diffrn_reflns_limit_h_min -36
_diffrn_reflns_limit_k_max 16
_diffrn_reflns_limit_k_min -16
_diffrn_reflns_limit_l_max 30
_diffrn_reflns_limit_l_min -25
_diffrn_reflns_number 115292
_diffrn_reflns_point_group_measured_fraction_full 1.000
_diffrn_reflns_point_group_measured_fraction_max 0.994
_diffrn_reflns_theta_full 67.684
_diffrn_reflns_theta_max 76.142
_diffrn_reflns_theta_min 3.120
_diffrn_source 'micro-focus sealed X-ray tube'
_diffrn_source_type 'SuperNova (Cu) X-ray Source'
_exptl_absorpt_coefficient_mu 10.289
_exptl_absorpt_correction_T_max 0.597
_exptl_absorpt_correction_T_min 0.233
_exptl_absorpt_correction_type analytical
_exptl_absorpt_process_details
;
CrysAlisPro 1.171.41.107a (Rigaku Oxford Diffraction, 2021)
Analytical numeric absorption correction using a multifaceted crystal
model based on expressions derived by R.C. Clark & J.S. Reid.
(Clark, R. C. & Reid, J. S. (1995). Acta Cryst. A51, 887-897)
Empirical absorption correction using spherical harmonics,
implemented in SCALE3 ABSPACK scaling algorithm.
;
_exptl_crystal_colour 'clear intense orange'
_exptl_crystal_density_diffrn 1.486
_exptl_crystal_description plate
_exptl_crystal_F_000 4144
_exptl_crystal_size_max 0.25
_exptl_crystal_size_mid 0.133
_exptl_crystal_size_min 0.058
_refine_diff_density_max 1.967
_refine_diff_density_min -2.698
_refine_diff_density_rms 0.090
_refine_ls_extinction_method none
_refine_ls_goodness_of_fit_ref 1.057
_refine_ls_hydrogen_treatment constr
_refine_ls_matrix_type full
_refine_ls_number_parameters 1243
_refine_ls_number_reflns 19118
_refine_ls_number_restraints 1969
_refine_ls_restrained_S_all 1.070
_refine_ls_R_factor_all 0.0302
_refine_ls_R_factor_gt 0.0281
_refine_ls_shift/su_max 0.001
_refine_ls_shift/su_mean 0.000
_refine_ls_structure_factor_coef Fsqd
_refine_ls_weighting_details 'w=1/[\s^2^(Fo^2^)+(0.0328P)^2^+17.0380P] where P=(Fo^2^+2Fc^2^)/3'
_refine_ls_weighting_scheme calc
_refine_ls_wR_factor_gt 0.0693
_refine_ls_wR_factor_ref 0.0709
_reflns_Friedel_coverage 0.000
_reflns_number_gt 18009
_reflns_number_total 19118
_reflns_threshold_expression 'I > 2\s(I)'
_cod_data_source_file d1sc03957a2.cif
_cod_data_source_block mk-218
_cod_original_cell_volume 9194.26(14)
_cod_database_code 1564375
_shelx_shelxl_version_number 2018/3
_chemical_oxdiff_formula 'C104 H128 B3 N3 O8 U2'
_shelx_space_group_comment
;
The symmetry employed for this shelxl refinement is uniquely defined
by the following loop, which should always be used as a source of
symmetry information in preference to the above space-group names.
They are only intended as comments.
;
_shelx_estimated_absorpt_t_max 0.587
_shelx_estimated_absorpt_t_min 0.183
_reflns_odcompleteness_completeness 99.96
_reflns_odcompleteness_iscentric 1
_reflns_odcompleteness_theta 74.33
_olex2_refinement_description
;
1. Fixed Uiso
 At 1.2 times of:
  All C(H) groups, All C(H,H) groups, All C(H,H,H,H) groups, All N(H,H) groups
2. Restrained distances
 C30-C29 \\sim C33-C29 \\sim C31-C30 \\sim C34-C33 \\sim C32-C31 \\sim C35-C34
\\sim C45-C44 \\sim C49-C48
 \\sim C46-C45 \\sim C50-C49 \\sim C47-C46 \\sim C50-C47 \\sim C16-C12 \\sim
C13-C12 \\sim C14-C13 \\sim C17-
 C16 \\sim C15-C14 \\sim C18-C17 \\sim C8-C7 \\sim C8-C11 \\sim C9-C10 \\sim
C6-C5 \\sim C11-C10 \\sim C7-C6 ~
 C22-C21 \\sim C24-C23 \\sim C21-C20 \\sim C23-C20 \\sim C20-C19 \\sim C37-C36
\\sim C41-C40 \\sim C38-C37
 \\sim C42-C41 \\sim C43-C42 \\sim C39-C38
 with sigma of 0.02
 O6-C29 \\sim O6-C32 \\sim O6-C35 \\sim O8-C47 \\sim O8-C48 \\sim O8-C44 \\sim
O3-C15 \\sim O3-C18 \\sim O3-
 C12 \\sim O2-C9 \\sim O2-C5 \\sim O2-C8 \\sim O4-C22 \\sim O4-C24 \\sim O4-C19
\\sim O7-C40 \\sim O7-C36 \\sim O7-
 C39 \\sim O7-C43
 with sigma of 0.02
3. Rigid body (RIGU) restrains
 All non-hydrogen atoms
 with sigma for 1-2 distances of 0.001 and sigma for 1-3 distances of 0.001
4. Others
 Sof(H12C)=Sof(H12D)=Sof(C16)=Sof(H16A)=Sof(H16B)=Sof(C17)=Sof(H17A)=Sof(H17B)=
 Sof(C18)=Sof(H18A)=Sof(H18B)=1-FVAR(1)
 Sof(H12A)=Sof(H12B)=Sof(C13)=Sof(H13A)=Sof(H13B)=Sof(C14)=Sof(H14A)=Sof(H14B)=
 Sof(C15)=Sof(H15A)=Sof(H15B)=FVAR(1)
 Sof(H47C)=Sof(H47D)=Sof(C48)=Sof(H48A)=Sof(H48B)=Sof(C49)=Sof(H49A)=Sof(H49B)=
 Sof(C50)=Sof(H50A)=Sof(H50B)=1-FVAR(2)
 Sof(C44)=Sof(H44A)=Sof(H44B)=Sof(C45)=Sof(H45A)=Sof(H45B)=Sof(C46)=Sof(H46A)=
 Sof(H46B)=Sof(H47A)=Sof(H47B)=FVAR(2)
 Sof(H29C)=Sof(H29D)=Sof(C33)=Sof(H33A)=Sof(H33B)=Sof(C34)=Sof(H34A)=Sof(H34B)=
 Sof(C35)=Sof(H35A)=Sof(H35B)=1-FVAR(3)
 Sof(H29A)=Sof(H29B)=Sof(C30)=Sof(H30A)=Sof(H30B)=Sof(C31)=Sof(H31A)=Sof(H31B)=
 Sof(C32)=Sof(H32A)=Sof(H32B)=FVAR(3)
 Sof(H20C)=Sof(H20D)=Sof(C23)=Sof(H23A)=Sof(H23B)=Sof(C24)=Sof(H24A)=Sof(H24B)=
 1-FVAR(4)
 Sof(H20A)=Sof(H20B)=Sof(C21)=Sof(H21A)=Sof(H21B)=Sof(C22)=Sof(H22A)=Sof(H22B)=
 FVAR(4)
 Sof(C40)=Sof(H40A)=Sof(H40B)=Sof(C41)=Sof(H41A)=Sof(H41B)=Sof(C42)=Sof(H42A)=
 Sof(H42B)=Sof(C43)=Sof(H43A)=Sof(H43B)=1-FVAR(5)
 Sof(C36)=Sof(H36A)=Sof(H36B)=Sof(C37)=Sof(H37A)=Sof(H37B)=Sof(C38)=Sof(H38A)=
 Sof(H38B)=Sof(C39)=Sof(H39A)=Sof(H39B)=FVAR(5)
 Sof(H8BC)=Sof(H8BD)=Sof(C9)=Sof(H9A)=Sof(H9B)=Sof(C10)=Sof(H10A)=Sof(H10B)=
 Sof(C11)=Sof(H11A)=Sof(H11B)=1-FVAR(6)
 Sof(C5)=Sof(H5A)=Sof(H5B)=Sof(C6)=Sof(H6A)=Sof(H6B)=Sof(C7)=Sof(H7A)=Sof(H7B)=
 Sof(H8AA)=Sof(H8AB)=FVAR(6)
 Fixed X: U1(0.20508) U2(0.32015)
 Fixed Y: U1(0.53156) U2(0.54191)
 Fixed Z: U1(0.735129) U2(0.758301)
5.a Secondary CH2 refined with riding coordinates:
 N2(H2A,H2B), N3(H3A,H3B), C1(H1A,H1B), C2(H2C,H2D), C3(H3C,H3D), C4(H4A,H4B),
 C5(H5A,H5B), C6(H6A,H6B), C7(H7A,H7B), C8(H8AA,H8AB), C8(H8BC,H8BD), C9(H9A,
 H9B), C10(H10A,H10B), C11(H11A,H11B), C12(H12A,H12B), C12(H12C,H12D), C13(H13A,
 H13B), C14(H14A,H14B), C15(H15A,H15B), C16(H16A,H16B), C17(H17A,H17B),
 C18(H18A,H18B), C19(H19A,H19B), C20(H20A,H20B), C20(H20C,H20D), C21(H21A,H21B),
  C22(H22A,H22B), C23(H23A,H23B), C24(H24A,H24B), C25(H25A,H25B), C26(H26A,
 H26B), C27(H27A,H27B), C28(H28A,H28B), C29(H29A,H29B), C29(H29C,H29D),
 C30(H30A,H30B), C31(H31A,H31B), C32(H32A,H32B), C33(H33A,H33B), C34(H34A,H34B),
  C35(H35A,H35B), C36(H36A,H36B), C37(H37A,H37B), C38(H38A,H38B), C39(H39A,
 H39B), C40(H40A,H40B), C41(H41A,H41B), C42(H42A,H42B), C43(H43A,H43B),
 C44(H44A,H44B), C45(H45A,H45B), C46(H46A,H46B), C47(H47A,H47B), C47(H47C,H47D),
  C48(H48A,H48B), C49(H49A,H49B), C50(H50A,H50B)
5.b Aromatic/amide H refined with riding coordinates:
 C52(H52), C53(H53), C54(H54), C55(H55), C56(H56), C58(H58), C59(H59),
 C60(H60), C61(H61), C62(H62), C64(H64), C65(H65), C66(H66), C67(H67), C68(H68),
  C70(H70), C71(H71), C72(H72), C73(H73), C74(H74), C76(H76), C77(H77),
 C78(H78), C79(H79), C80(H80), C82(H82), C83(H83), C84(H84), C85(H85), C86(H86),
  C88(H88), C89(H89), C90(H90), C91(H91), C92(H92), C94(H94), C95(H95),
 C96(H96), C97(H97), C98(H98), C100(H100), C101(H101), C102(H102), C103(H103),
 C104(H104), C106(H106), C107(H107), C108(H108), C109(H109), C110(H110),
 C112(H112), C113(H113), C114(H114), C115(H115), C116(H116), C118(H118),
 C119(H119), C120(H120), C121(H121), C122(H122)
;
_olex2_date_sample_data_collection 2021-04-23
_olex2_submission_special_instructions 'No special instructions were received'
_oxdiff_exptl_absorpt_empirical_details
;
Empirical correction (ABSPACK) includes:
- Absorption correction using spherical harmonics
- Frame scaling
- Detector area scaling
- B-factor correction
;
_oxdiff_exptl_absorpt_empirical_full_max 1.769
_oxdiff_exptl_absorpt_empirical_full_min 0.634

loop_
_space_group_symop_operation_xyz
'x, y, z'
'-x, y+1/2, -z+1/2'
'-x, -y, -z'
'x, -y-1/2, z-1/2'

loop_
_atom_site_label
_atom_site_type_symbol
_atom_site_fract_x
_atom_site_fract_y
_atom_site_fract_z
_atom_site_U_iso_or_equiv
_atom_site_adp_type
_atom_site_occupancy
_atom_site_site_symmetry_order
_atom_site_calc_flag
_atom_site_refinement_flags_posn
_atom_site_refinement_flags_adp
_atom_site_refinement_flags_occupancy
_atom_site_disorder_assembly
_atom_site_disorder_group
U1 U 0.205080 0.531560 0.735129 0.02059(3) Uani 1 1 d . . . . .
U2 U 0.320150 0.541910 0.758301 0.02732(4) Uani 1 1 d . . . . .
O1 O 0.14297(9) 0.64944(19) 0.68994(10) 0.0314(5) Uani 1 1 d . . . . .
O2 O 0.16602(12) 0.4418(2) 0.64420(11) 0.0464(7) Uani 1 1 d D . . . .
O3 O 0.16667(8) 0.38565(18) 0.76447(10) 0.0295(5) Uani 1 1 d D . . . .
O4 O 0.17582(9) 0.59010(18) 0.81560(10) 0.0314(5) Uani 1 1 d D . . . .
O5 O 0.33863(10) 0.4541(2) 0.67633(11) 0.0359(5) Uani 1 1 d . . . . .
O6 O 0.37628(10) 0.6711(2) 0.74465(13) 0.0477(7) Uani 1 1 d D . . . .
O7 O 0.35201(12) 0.5788(3) 0.86297(12) 0.0498(7) Uani 1 1 d D . . . .
O8 O 0.37939(10) 0.4035(2) 0.79816(11) 0.0414(6) Uani 1 1 d D . . . .
N1 N 0.26731(10) 0.4535(2) 0.76744(12) 0.0253(5) Uani 1 1 d . . . . .
N2 N 0.26361(12) 0.6624(2) 0.77606(14) 0.0361(6) Uani 1 1 d . . . . .
H2A H 0.260344 0.719801 0.754965 0.043 Uiso 1 1 calc R U . . .
H2B H 0.267353 0.675767 0.813651 0.043 Uiso 1 1 calc R U . . .
N3 N 0.25426(11) 0.5864(3) 0.67537(13) 0.0343(6) Uani 1 1 d . . . . .
H3A H 0.251698 0.547767 0.643876 0.041 Uiso 1 1 calc R U . . .
H3B H 0.252079 0.653152 0.666636 0.041 Uiso 1 1 calc R U . . .
C1 C 0.14739(15) 0.7423(3) 0.65857(19) 0.0425(9) Uani 1 1 d . . . . .
H1A H 0.168454 0.731470 0.634091 0.051 Uiso 1 1 calc R U . . .
H1B H 0.160028 0.798158 0.685385 0.051 Uiso 1 1 calc R U . . .
C2 C 0.09764(15) 0.7644(3) 0.62278(19) 0.0420(8) Uani 1 1 d . . . . .
H2C H 0.088867 0.723527 0.587388 0.050 Uiso 1 1 calc R U . . .
H2D H 0.093424 0.836570 0.612611 0.050 Uiso 1 1 calc R U . . .
C3 C 0.06915(14) 0.7340(3) 0.66333(17) 0.0393(8) Uani 1 1 d . . . . .
H3C H 0.071742 0.784963 0.693640 0.047 Uiso 1 1 calc R U . . .
H3D H 0.035438 0.723636 0.642478 0.047 Uiso 1 1 calc R U . . .
C4 C 0.09265(13) 0.6366(3) 0.68767(17) 0.0367(7) Uani 1 1 d . . . . .
H4A H 0.089416 0.624634 0.726387 0.044 Uiso 1 1 calc R U . . .
H4B H 0.078500 0.579205 0.662782 0.044 Uiso 1 1 calc R U . . .
C5 C 0.1399(5) 0.4891(9) 0.5894(4) 0.048(3) Uani 0.519(17) 1 d D . P A 1
H5A H 0.157555 0.546664 0.579906 0.057 Uiso 0.519(17) 1 calc R U P A 1
H5B H 0.108217 0.512109 0.590044 0.057 Uiso 0.519(17) 1 calc R U P A 1
C6 C 0.1367(4) 0.4035(8) 0.5484(3) 0.053(2) Uani 0.519(17) 1 d D . P A 1
H6A H 0.167707 0.387546 0.542614 0.063 Uiso 0.519(17) 1 calc R U P A 1
H6B H 0.113338 0.416784 0.510954 0.063 Uiso 0.519(17) 1 calc R U P A 1
C7 C 0.1203(6) 0.3218(13) 0.5815(5) 0.069(3) Uani 0.519(17) 1 d D . P A 1
H7A H 0.089076 0.336663 0.587060 0.083 Uiso 0.519(17) 1 calc R U P A 1
H7B H 0.119823 0.254454 0.563975 0.083 Uiso 0.519(17) 1 calc R U P A 1
C8 C 0.15993(18) 0.3337(3) 0.63529(19) 0.0497(9) Uani 1 1 d D . . . .
H8AA H 0.151952 0.301600 0.667917 0.060 Uiso 0.519(17) 1 calc R U P A 1
H8AB H 0.189182 0.302632 0.631083 0.060 Uiso 0.519(17) 1 calc R U P A 1
H8BC H 0.147846 0.301667 0.664903 0.060 Uiso 0.481(17) 1 calc R U P A 2
H8BD H 0.189705 0.300500 0.634473 0.060 Uiso 0.481(17) 1 calc R U P A 2
C9 C 0.1558(4) 0.4920(10) 0.5870(4) 0.047(3) Uani 0.481(17) 1 d D . P A 2
H9A H 0.181865 0.482035 0.569590 0.057 Uiso 0.481(17) 1 calc R U P A 2
H9B H 0.150011 0.564971 0.589687 0.057 Uiso 0.481(17) 1 calc R U P A 2
C10 C 0.1117(5) 0.4374(11) 0.5540(4) 0.069(3) Uani 0.481(17) 1 d D . P A 2
H10A H 0.107194 0.439973 0.512285 0.083 Uiso 0.481(17) 1 calc R U P A 2
H10B H 0.083227 0.464052 0.562643 0.083 Uiso 0.481(17) 1 calc R U P A 2
C11 C 0.1241(10) 0.3320(15) 0.5780(8) 0.109(9) Uani 0.481(17) 1 d D . P A 2
H11A H 0.095148 0.298231 0.581243 0.131 Uiso 0.481(17) 1 calc R U P A 2
H11B H 0.136576 0.292410 0.551178 0.131 Uiso 0.481(17) 1 calc R U P A 2
C12 C 0.11508(13) 0.3769(3) 0.75214(19) 0.0403(8) Uani 1 1 d D . . . .
H12A H 0.098989 0.394225 0.711812 0.048 Uiso 0.778(16) 1 calc R U P B 1
H12B H 0.103172 0.421330 0.777431 0.048 Uiso 0.778(16) 1 calc R U P B 1
H12C H 0.100030 0.382768 0.710450 0.048 Uiso 0.222(16) 1 calc R U P B 2
H12D H 0.103037 0.431947 0.771374 0.048 Uiso 0.222(16) 1 calc R U P B 2
C13 C 0.1075(3) 0.2667(5) 0.7640(6) 0.0473(18) Uani 0.778(16) 1 d D . P B 1
H13A H 0.105851 0.224235 0.730126 0.057 Uiso 0.778(16) 1 calc R U P B 1
H13B H 0.078460 0.257169 0.775740 0.057 Uiso 0.778(16) 1 calc R U P B 1
C14 C 0.1520(2) 0.2433(5) 0.8133(4) 0.050(2) Uani 0.778(16) 1 d D . P B 1
H14A H 0.149881 0.272286 0.849807 0.061 Uiso 0.778(16) 1 calc R U P B 1
H14B H 0.157607 0.170009 0.817911 0.061 Uiso 0.778(16) 1 calc R U P B 1
C15 C 0.1898(3) 0.2949(6) 0.7926(5) 0.043(2) Uani 0.778(16) 1 d D . P B 1
H15A H 0.217547 0.311813 0.825047 0.051 Uiso 0.778(16) 1 calc R U P B 1
H15B H 0.200013 0.251606 0.765382 0.051 Uiso 0.778(16) 1 calc R U P B 1
C16 C 0.1028(10) 0.2771(18) 0.773(2) 0.056(9) Uani 0.222(16) 1 d D . P B 2
H16A H 0.075547 0.245505 0.744793 0.067 Uiso 0.222(16) 1 calc R U P B 2
H16B H 0.095813 0.283645 0.810110 0.067 Uiso 0.222(16) 1 calc R U P B 2
C17 C 0.1478(6) 0.2189(12) 0.7789(11) 0.036(4) Uani 0.222(16) 1 d D . P B 2
H17A H 0.151355 0.163355 0.806767 0.044 Uiso 0.222(16) 1 calc R U P B 2
H17B H 0.148849 0.191049 0.741623 0.044 Uiso 0.222(16) 1 calc R U P B 2
C18 C 0.1853(8) 0.2978(15) 0.8000(13) 0.028(3) Uani 0.222(16) 1 d D . P B 2
H18A H 0.189895 0.312651 0.840984 0.034 Uiso 0.222(16) 1 calc R U P B 2
H18B H 0.215799 0.275953 0.794720 0.034 Uiso 0.222(16) 1 calc R U P B 2
C19 C 0.16622(16) 0.6956(3) 0.82558(17) 0.0427(8) Uani 1 1 d D . . . .
H19A H 0.131975 0.706950 0.818915 0.051 Uiso 1 1 calc R U . . .
H19B H 0.177732 0.740635 0.800194 0.051 Uiso 1 1 calc R U . . .
C20 C 0.1928(2) 0.7133(4) 0.88713(18) 0.0548(11) Uani 1 1 d D . . . .
H20A H 0.179001 0.769667 0.903474 0.066 Uiso 0.916(12) 1 calc R U P C 1
H20B H 0.226555 0.727328 0.891786 0.066 Uiso 0.916(12) 1 calc R U P C 1
H20C H 0.170393 0.730872 0.908967 0.066 Uiso 0.084(12) 1 calc R U P C 2
H20D H 0.214966 0.770181 0.890078 0.066 Uiso 0.084(12) 1 calc R U P C 2
C21 C 0.1863(3) 0.6144(4) 0.9141(2) 0.072(2) Uani 0.916(12) 1 d D . P C 1
H21A H 0.156306 0.613939 0.924516 0.087 Uiso 0.916(12) 1 calc R U P C 1
H21B H 0.212707 0.601992 0.949006 0.087 Uiso 0.916(12) 1 calc R U P C 1
C22 C 0.1855(3) 0.5350(4) 0.86888(19) 0.0495(16) Uani 0.916(12) 1 d D . P C 1
H22A H 0.216256 0.500080 0.877224 0.059 Uiso 0.916(12) 1 calc R U P C 1
H22B H 0.160465 0.484649 0.867253 0.059 Uiso 0.916(12) 1 calc R U P C 1
C23 C 0.2197(16) 0.620(2) 0.9118(17) 0.040(6) Uani 0.084(12) 1 d D . P C 2
H23A H 0.223687 0.611094 0.953184 0.048 Uiso 0.084(12) 1 calc R U P C 2
H23B H 0.250343 0.613279 0.903297 0.048 Uiso 0.084(12) 1 calc R U P C 2
C24 C 0.181(2) 0.555(4) 0.8742(9) 0.033(4) Uani 0.084(12) 1 d D . P C 2
H24A H 0.189979 0.483201 0.878259 0.040 Uiso 0.084(12) 1 calc R U P C 2
H24B H 0.151137 0.564038 0.884259 0.040 Uiso 0.084(12) 1 calc R U P C 2
C25 C 0.34006(15) 0.4955(3) 0.62167(16) 0.0402(8) Uani 1 1 d . . . . .
H25A H 0.372320 0.490583 0.617533 0.048 Uiso 1 1 calc R U . . .
H25B H 0.330361 0.567035 0.618468 0.048 Uiso 1 1 calc R U . . .
C26 C 0.30557(17) 0.4326(3) 0.57611(17) 0.0452(9) Uani 1 1 d . . . . .
H26A H 0.321435 0.403798 0.549074 0.054 Uiso 1 1 calc R U . . .
H26B H 0.278571 0.474078 0.554374 0.054 Uiso 1 1 calc R U . . .
C27 C 0.28892(16) 0.3492(3) 0.60866(17) 0.0442(8) Uani 1 1 d . . . . .
H27A H 0.257114 0.364044 0.612324 0.053 Uiso 1 1 calc R U . . .
H27B H 0.288174 0.283471 0.589386 0.053 Uiso 1 1 calc R U . . .
C28 C 0.32524(18) 0.3499(3) 0.66584(17) 0.0462(9) Uani 1 1 d . . . . .
H28A H 0.311831 0.323634 0.695785 0.055 Uiso 1 1 calc R U . . .
H28B H 0.352823 0.308208 0.665138 0.055 Uiso 1 1 calc R U . . .
C29 C 0.36759(16) 0.7581(3) 0.7074(2) 0.0485(10) Uani 1 1 d D . . . .
H29A H 0.364040 0.819841 0.728476 0.058 Uiso 0.671(17) 1 calc R U P D 1
H29B H 0.339002 0.748770 0.674725 0.058 Uiso 0.671(17) 1 calc R U P D 1
H29C H 0.368884 0.820074 0.730301 0.058 Uiso 0.329(17) 1 calc R U P D 2
H29D H 0.335803 0.753280 0.679727 0.058 Uiso 0.329(17) 1 calc R U P D 2
C30 C 0.4123(4) 0.7622(16) 0.6876(7) 0.064(4) Uani 0.671(17) 1 d D . P D 1
H30A H 0.404885 0.743025 0.646804 0.077 Uiso 0.671(17) 1 calc R U P D 1
H30B H 0.425516 0.831189 0.692124 0.077 Uiso 0.671(17) 1 calc R U P D 1
C31 C 0.4475(4) 0.6893(11) 0.7242(6) 0.070(4) Uani 0.671(17) 1 d D . P D 1
H31A H 0.448401 0.625049 0.704038 0.084 Uiso 0.671(17) 1 calc R U P D 1
H31B H 0.479669 0.718432 0.736988 0.084 Uiso 0.671(17) 1 calc R U P D 1
C32 C 0.4269(2) 0.6767(7) 0.7722(3) 0.0468(18) Uani 0.671(17) 1 d D . P D 1
H32A H 0.438561 0.614244 0.793763 0.056 Uiso 0.671(17) 1 calc R U P D 1
H32B H 0.434737 0.734648 0.798696 0.056 Uiso 0.671(17) 1 calc R U P D 1
C33 C 0.4045(8) 0.762(3) 0.6762(12) 0.052(4) Uani 0.329(17) 1 d D . P D 2
H33A H 0.410993 0.832151 0.666821 0.062 Uiso 0.329(17) 1 calc R U P D 2
H33B H 0.395363 0.721490 0.640736 0.062 Uiso 0.329(17) 1 calc R U P D 2
C34 C 0.4458(8) 0.7168(16) 0.7206(12) 0.052(4) Uani 0.329(17) 1 d D . P D 2
H34A H 0.460432 0.766459 0.750680 0.062 Uiso 0.329(17) 1 calc R U P D 2
H34B H 0.470016 0.692284 0.703010 0.062 Uiso 0.329(17) 1 calc R U P D 2
C35 C 0.4242(5) 0.6295(13) 0.7452(10) 0.057(5) Uani 0.329(17) 1 d D . P D 2
H35A H 0.421002 0.568758 0.720976 0.069 Uiso 0.329(17) 1 calc R U P D 2
H35B H 0.443386 0.612968 0.784577 0.069 Uiso 0.329(17) 1 calc R U P D 2
C36 C 0.3257(3) 0.5483(7) 0.9051(3) 0.060(2) Uani 0.733(14) 1 d D . P E 1
H36A H 0.296619 0.588592 0.899766 0.072 Uiso 0.733(14) 1 calc R U P E 1
H36B H 0.317355 0.476004 0.901445 0.072 Uiso 0.733(14) 1 calc R U P E 1
C37 C 0.3609(5) 0.5704(11) 0.9617(4) 0.063(3) Uani 0.733(14) 1 d D . P E 1
H37A H 0.345009 0.583138 0.991611 0.075 Uiso 0.733(14) 1 calc R U P E 1
H37B H 0.383538 0.514197 0.974050 0.075 Uiso 0.733(14) 1 calc R U P E 1
C38 C 0.3850(8) 0.6630(11) 0.9494(5) 0.080(4) Uani 0.733(14) 1 d D . P E 1
H38A H 0.415756 0.673702 0.978474 0.096 Uiso 0.733(14) 1 calc R U P E 1
H38B H 0.365048 0.723426 0.947286 0.096 Uiso 0.733(14) 1 calc R U P E 1
C39 C 0.3914(3) 0.6374(9) 0.8917(4) 0.069(3) Uani 0.733(14) 1 d D . P E 1
H39A H 0.392775 0.699465 0.869903 0.082 Uiso 0.733(14) 1 calc R U P E 1
H39B H 0.420937 0.599015 0.896457 0.082 Uiso 0.733(14) 1 calc R U P E 1
C40 C 0.3609(10) 0.5127(12) 0.9113(6) 0.063(6) Uani 0.267(14) 1 d D . P E 2
H40A H 0.391177 0.476955 0.916532 0.075 Uiso 0.267(14) 1 calc R U P E 2
H40B H 0.335356 0.462008 0.905301 0.075 Uiso 0.267(14) 1 calc R U P E 2
C41 C 0.363(2) 0.575(3) 0.9635(13) 0.085(13) Uani 0.267(14) 1 d D . P E 2
H41A H 0.332491 0.572233 0.973088 0.102 Uiso 0.267(14) 1 calc R U P E 2
H41B H 0.388541 0.552549 0.996884 0.102 Uiso 0.267(14) 1 calc R U P E 2
C42 C 0.372(2) 0.680(3) 0.9457(14) 0.079(13) Uani 0.267(14) 1 d D . P E 2
H42A H 0.401724 0.706029 0.971915 0.094 Uiso 0.267(14) 1 calc R U P E 2
H42B H 0.345934 0.725042 0.947378 0.094 Uiso 0.267(14) 1 calc R U P E 2
C43 C 0.3759(9) 0.6758(13) 0.8857(10) 0.057(5) Uani 0.267(14) 1 d D . P E 2
H43A H 0.359672 0.733685 0.862862 0.069 Uiso 0.267(14) 1 calc R U P E 2
H43B H 0.409373 0.675342 0.885505 0.069 Uiso 0.267(14) 1 calc R U P E 2
C44 C 0.3714(4) 0.3386(6) 0.8428(4) 0.0538(19) Uani 0.690(13) 1 d D . P F 1
H44A H 0.337265 0.325628 0.835958 0.065 Uiso 0.690(13) 1 calc R U P F 1
H44B H 0.383938 0.370296 0.880875 0.065 Uiso 0.690(13) 1 calc R U P F 1
C45 C 0.3974(2) 0.2417(5) 0.8396(3) 0.0452(17) Uani 0.690(13) 1 d D . P F 1
H45A H 0.375362 0.184023 0.831179 0.054 Uiso 0.690(13) 1 calc R U P F 1
H45B H 0.422094 0.228797 0.876037 0.054 Uiso 0.690(13) 1 calc R U P F 1
C46 C 0.4194(3) 0.2582(6) 0.7913(3) 0.0529(19) Uani 0.690(13) 1 d D . P F 1
H46A H 0.399642 0.227532 0.755434 0.064 Uiso 0.690(13) 1 calc R U P F 1
H46B H 0.451343 0.228077 0.800795 0.064 Uiso 0.690(13) 1 calc R U P F 1
C47 C 0.42205(16) 0.3755(4) 0.7848(2) 0.0544(10) Uani 1 1 d D . . . .
H47A H 0.450446 0.404375 0.812336 0.065 Uiso 0.690(13) 1 calc R U P F 1
H47B H 0.421242 0.395250 0.745432 0.065 Uiso 0.690(13) 1 calc R U P F 1
H47C H 0.448369 0.406472 0.814631 0.065 Uiso 0.310(13) 1 calc R U P F 2
H47D H 0.421023 0.409838 0.748480 0.065 Uiso 0.310(13) 1 calc R U P F 2
C48 C 0.3795(6) 0.3117(10) 0.8319(8) 0.044(3) Uani 0.310(13) 1 d D . P F 2
H48A H 0.347011 0.294515 0.832055 0.053 Uiso 0.310(13) 1 calc R U P F 2
H48B H 0.399090 0.321649 0.871826 0.053 Uiso 0.310(13) 1 calc R U P F 2
C49 C 0.3997(5) 0.2297(12) 0.8041(10) 0.052(4) Uani 0.310(13) 1 d D . P F 2
H49A H 0.374227 0.197463 0.773667 0.063 Uiso 0.310(13) 1 calc R U P F 2
H49B H 0.414401 0.177777 0.832715 0.063 Uiso 0.310(13) 1 calc R U P F 2
C50 C 0.4360(6) 0.2731(10) 0.7788(9) 0.060(3) Uani 0.310(13) 1 d D . P F 2
H50A H 0.468741 0.258392 0.801776 0.072 Uiso 0.310(13) 1 calc R U P F 2
H50B H 0.431136 0.253141 0.738458 0.072 Uiso 0.310(13) 1 calc R U P F 2
C51 C -0.11475(11) 0.4883(2) 0.64741(13) 0.0229(5) Uani 1 1 d . . . . .
C52 C -0.12871(13) 0.4619(3) 0.69582(14) 0.0277(6) Uani 1 1 d . . . . .
H52 H -0.105041 0.444588 0.729975 0.033 Uiso 1 1 calc R U . . .
C53 C -0.17583(14) 0.4599(3) 0.69588(17) 0.0352(7) Uani 1 1 d . . . . .
H53 H -0.183503 0.441895 0.729793 0.042 Uiso 1 1 calc R U . . .
C54 C -0.21153(13) 0.4839(3) 0.64708(16) 0.0351(7) Uani 1 1 d . . . . .
H54 H -0.243644 0.482696 0.647097 0.042 Uiso 1 1 calc R U . . .
C55 C -0.19934(12) 0.5099(3) 0.59786(15) 0.0322(7) Uani 1 1 d . . . . .
H55 H -0.223244 0.526312 0.563752 0.039 Uiso 1 1 calc R U . . .
C56 C -0.15192(12) 0.5118(3) 0.59879(14) 0.0267(6) Uani 1 1 d . . . . .
H56 H -0.144464 0.530030 0.564764 0.032 Uiso 1 1 calc R U . . .
C57 C -0.04875(11) 0.3792(2) 0.61852(13) 0.0222(5) Uani 1 1 d . . . . .
C58 C -0.08353(13) 0.3254(3) 0.57862(15) 0.0323(7) Uani 1 1 d . . . . .
H58 H -0.115195 0.348766 0.569044 0.039 Uiso 1 1 calc R U . . .
C59 C -0.07358(14) 0.2384(3) 0.55217(17) 0.0376(8) Uani 1 1 d . . . . .
H59 H -0.098212 0.204717 0.524582 0.045 Uiso 1 1 calc R U . . .
C60 C -0.02840(14) 0.2012(3) 0.56585(15) 0.0336(7) Uani 1 1 d . . . . .
H60 H -0.021609 0.141632 0.548256 0.040 Uiso 1 1 calc R U . . .
C61 C 0.00684(13) 0.2515(3) 0.60533(15) 0.0326(7) Uani 1 1 d . . . . .
H61 H 0.038237 0.226469 0.615252 0.039 Uiso 1 1 calc R U . . .
C62 C -0.00320(12) 0.3388(3) 0.63086(14) 0.0276(6) Uani 1 1 d . . . . .
H62 H 0.021875 0.372552 0.657779 0.033 Uiso 1 1 calc R U . . .
C63 C -0.02404(11) 0.4987(2) 0.71156(13) 0.0212(5) Uani 1 1 d . . . . .
C64 C -0.01341(12) 0.4163(2) 0.74930(13) 0.0257(6) Uani 1 1 d . . . . .
H64 H -0.025578 0.352077 0.735492 0.031 Uiso 1 1 calc R U . . .
C65 C 0.01401(12) 0.4245(3) 0.80574(14) 0.0292(6) Uani 1 1 d . . . . .
H65 H 0.019998 0.366678 0.829621 0.035 Uiso 1 1 calc R U . . .
C66 C 0.03273(12) 0.5170(3) 0.82739(14) 0.0290(6) Uani 1 1 d . . . . .
H66 H 0.051735 0.523099 0.865895 0.035 Uiso 1 1 calc R U . . .
C67 C 0.02314(12) 0.6002(3) 0.79178(14) 0.0276(6) Uani 1 1 d . . . . .
H67 H 0.035605 0.664080 0.805915 0.033 Uiso 1 1 calc R U . . .
C68 C -0.00473(11) 0.5907(2) 0.73523(13) 0.0234(5) Uani 1 1 d . . . . .
H68 H -0.010878 0.649027 0.711769 0.028 Uiso 1 1 calc R U . . .
C69 C -0.04951(11) 0.5778(2) 0.60502(12) 0.0221(5) Uani 1 1 d . . . . .
C70 C -0.07077(12) 0.6726(2) 0.60307(13) 0.0258(6) Uani 1 1 d . . . . .
H70 H -0.091697 0.683338 0.625622 0.031 Uiso 1 1 calc R U . . .
C71 C -0.06267(13) 0.7517(3) 0.56965(14) 0.0292(6) Uani 1 1 d . . . . .
H71 H -0.077918 0.814535 0.569833 0.035 Uiso 1 1 calc R U . . .
C72 C -0.03235(14) 0.7389(3) 0.53609(15) 0.0334(7) Uani 1 1 d . . . . .
H72 H -0.026624 0.792458 0.513217 0.040 Uiso 1 1 calc R U . . .
C73 C -0.01048(15) 0.6459(3) 0.53657(15) 0.0360(7) Uani 1 1 d . . . . .
H73 H 0.010405 0.635792 0.513908 0.043 Uiso 1 1 calc R U . . .
C74 C -0.01916(13) 0.5678(3) 0.57018(14) 0.0289(6) Uani 1 1 d . . . . .
H74 H -0.003954 0.504979 0.569602 0.035 Uiso 1 1 calc R U . . .
B1 B -0.05916(13) 0.4864(3) 0.64596(15) 0.0223(5) Uani 1 1 d . . . . .
C75 C 0.16443(12) 0.9984(2) 0.59104(14) 0.0282(6) Uani 1 1 d . . . . .
C76 C 0.15212(14) 1.0191(3) 0.64124(16) 0.0338(7) Uani 1 1 d . . . . .
H76 H 0.176590 1.024910 0.676177 0.041 Uiso 1 1 calc R U . . .
C77 C 0.10531(15) 1.0315(3) 0.6420(2) 0.0414(8) Uani 1 1 d . . . . .
H77 H 0.098585 1.045265 0.677070 0.050 Uiso 1 1 calc R U . . .
C78 C 0.06889(15) 1.0237(3) 0.5920(2) 0.0420(8) Uani 1 1 d . . . . .
H78 H 0.037024 1.031284 0.592324 0.050 Uiso 1 1 calc R U . . .
C79 C 0.07959(14) 1.0045(3) 0.54131(18) 0.0385(7) Uani 1 1 d . . . . .
H79 H 0.054957 1.000139 0.506438 0.046 Uiso 1 1 calc R U . . .
C80 C 0.12629(13) 0.9916(3) 0.54135(16) 0.0332(7) Uani 1 1 d . . . . .
H80 H 0.132615 0.977576 0.506115 0.040 Uiso 1 1 calc R U . . .
C81 C 0.22771(13) 1.0743(3) 0.54216(14) 0.0295(6) Uani 1 1 d . . . . .
C82 C 0.19603(17) 1.1523(4) 0.5209(2) 0.0590(13) Uani 1 1 d . . . . .
H82 H 0.168863 1.157855 0.534081 0.071 Uiso 1 1 calc R U . . .
C83 C 0.20231(19) 1.2229(5) 0.4812(2) 0.0686(15) Uani 1 1 d . . . . .
H83 H 0.179054 1.273173 0.467098 0.082 Uiso 1 1 calc R U . . .
C84 C 0.24154(18) 1.2199(4) 0.46245(18) 0.0496(9) Uani 1 1 d . . . . .
H84 H 0.246009 1.267772 0.435566 0.059 Uiso 1 1 calc R U . . .
C85 C 0.2741(2) 1.1467(4) 0.4833(2) 0.0557(11) Uani 1 1 d . . . . .
H85 H 0.302011 1.144065 0.471399 0.067 Uiso 1 1 calc R U . . .
C86 C 0.26706(17) 1.0755(3) 0.5219(2) 0.0500(10) Uani 1 1 d . . . . .
H86 H 0.290400 1.025015 0.535037 0.060 Uiso 1 1 calc R U . . .
C87 C 0.25343(12) 1.0137(3) 0.65392(14) 0.0295(6) Uani 1 1 d . . . . .
C88 C 0.26257(15) 1.1117(3) 0.67538(16) 0.0401(8) Uani 1 1 d . . . . .
H88 H 0.253483 1.166570 0.649621 0.048 Uiso 1 1 calc R U . . .
C89 C 0.28441(18) 1.1321(4) 0.73283(18) 0.0486(9) Uani 1 1 d . . . . .
H89 H 0.288767 1.199761 0.745809 0.058 Uiso 1 1 calc R U . . .
C90 C 0.29992(16) 1.0532(4) 0.77140(17) 0.0455(8) Uani 1 1 d . . . . .
H90 H 0.315825 1.066584 0.810402 0.055 Uiso 1 1 calc R U . . .
C91 C 0.29185(16) 0.9562(3) 0.75215(17) 0.0428(8) Uani 1 1 d . . . . .
H91 H 0.301797 0.901765 0.778019 0.051 Uiso 1 1 calc R U . . .
C92 C 0.26905(14) 0.9372(3) 0.69461(15) 0.0363(7) Uani 1 1 d . . . . .
H92 H 0.263838 0.869233 0.682395 0.044 Uiso 1 1 calc R U . . .
C93 C 0.23320(13) 0.8772(3) 0.57028(13) 0.0303(6) Uani 1 1 d . . . . .
C94 C 0.20023(15) 0.8018(3) 0.54831(14) 0.0347(7) Uani 1 1 d . . . . .
H94 H 0.168225 0.812958 0.547056 0.042 Uiso 1 1 calc R U . . .
C95 C 0.21248(18) 0.7098(3) 0.52791(16) 0.0443(8) Uani 1 1 d . . . . .
H95 H 0.188939 0.660244 0.513373 0.053 Uiso 1 1 calc R U . . .
C96 C 0.2587(2) 0.6914(3) 0.52899(17) 0.0509(9) Uani 1 1 d . . . . .
H96 H 0.266840 0.631035 0.513298 0.061 Uiso 1 1 calc R U . . .
C97 C 0.29299(19) 0.7621(3) 0.55322(18) 0.0486(9) Uani 1 1 d . . . . .
H97 H 0.325111 0.749195 0.555688 0.058 Uiso 1 1 calc R U . . .
C98 C 0.28030(15) 0.8521(3) 0.57396(16) 0.0383(7) Uani 1 1 d . . . . .
H98 H 0.304477 0.898822 0.591381 0.046 Uiso 1 1 calc R U . . .
B2 B 0.21968(14) 0.9902(3) 0.58910(16) 0.0280(6) Uani 1 1 d . . . . .
C99 C 0.41360(12) 0.3755(3) 0.51643(14) 0.0297(6) Uani 1 1 d . . . . .
C100 C 0.37512(13) 0.3412(3) 0.47148(15) 0.0350(7) Uani 1 1 d . . . . .
H100 H 0.373322 0.271585 0.462217 0.042 Uiso 1 1 calc R U . . .
C101 C 0.33989(14) 0.4043(4) 0.44028(16) 0.0409(7) Uani 1 1 d . . . . .
H101 H 0.314565 0.377682 0.410481 0.049 Uiso 1 1 calc R U . . .
C102 C 0.34146(15) 0.5065(4) 0.45242(18) 0.0444(8) Uani 1 1 d . . . . .
H102 H 0.317237 0.550013 0.431245 0.053 Uiso 1 1 calc R U . . .
C103 C 0.37880(15) 0.5441(3) 0.49581(19) 0.0417(8) Uani 1 1 d . . . . .
H103 H 0.380478 0.613997 0.504379 0.050 Uiso 1 1 calc R U . . .
C104 C 0.41389(14) 0.4792(3) 0.52685(17) 0.0339(7) Uani 1 1 d . . . . .
H104 H 0.439172 0.506570 0.556442 0.041 Uiso 1 1 calc R U . . .
C105 C 0.49602(13) 0.3595(3) 0.60007(14) 0.0296(6) Uani 1 1 d . . . . .
C106 C 0.48518(15) 0.3925(3) 0.64949(16) 0.0403(8) Uani 1 1 d . . . . .
H106 H 0.454993 0.377076 0.653719 0.048 Uiso 1 1 calc R U . . .
C107 C 0.51676(18) 0.4466(3) 0.69236(18) 0.0473(9) Uani 1 1 d . . . . .
H107 H 0.507776 0.468128 0.724840 0.057 Uiso 1 1 calc R U . . .
C108 C 0.56116(19) 0.4695(3) 0.68811(19) 0.0497(10) Uani 1 1 d . . . . .
H108 H 0.582938 0.506064 0.717574 0.060 Uiso 1 1 calc R U . . .
C109 C 0.57341(17) 0.4383(4) 0.64033(19) 0.0508(10) Uani 1 1 d . . . . .
H109 H 0.603714 0.453837 0.636522 0.061 Uiso 1 1 calc R U . . .
C110 C 0.54130(14) 0.3840(3) 0.59778(16) 0.0393(8) Uani 1 1 d . . . . .
H110 H 0.550672 0.362485 0.565573 0.047 Uiso 1 1 calc R U . . .
C111 C 0.47797(12) 0.2520(3) 0.50112(14) 0.0280(6) Uani 1 1 d . . . . .
C112 C 0.49650(14) 0.3166(3) 0.46723(15) 0.0342(7) Uani 1 1 d . . . . .
H112 H 0.495152 0.387213 0.472679 0.041 Uiso 1 1 calc R U . . .
C113 C 0.51669(14) 0.2810(3) 0.42606(16) 0.0369(7) Uani 1 1 d . . . . .
H113 H 0.529532 0.327046 0.404761 0.044 Uiso 1 1 calc R U . . .
C114 C 0.51810(15) 0.1785(3) 0.41606(16) 0.0394(8) Uani 1 1 d . . . . .
H114 H 0.532568 0.153799 0.388679 0.047 Uiso 1 1 calc R U . . .
C115 C 0.49827(16) 0.1131(3) 0.44632(17) 0.0422(9) Uani 1 1 d . . . . .
H115 H 0.497800 0.042986 0.438744 0.051 Uiso 1 1 calc R U . . .
C116 C 0.47885(15) 0.1498(3) 0.48811(16) 0.0353(7) Uani 1 1 d . . . . .
H116 H 0.465612 0.103212 0.508670 0.042 Uiso 1 1 calc R U . . .
C117 C 0.43636(13) 0.2087(3) 0.58425(14) 0.0297(6) Uani 1 1 d . . . . .
C118 C 0.46826(14) 0.1388(3) 0.61766(16) 0.0363(7) Uani 1 1 d . . . . .
H118 H 0.500345 0.141954 0.617642 0.044 Uiso 1 1 calc R U . . .
C119 C 0.45531(16) 0.0657(3) 0.65055(17) 0.0409(8) Uani 1 1 d . . . . .
H119 H 0.478218 0.019905 0.672127 0.049 Uiso 1 1 calc R U . . .
C120 C 0.40897(17) 0.0594(3) 0.65202(18) 0.0427(8) Uani 1 1 d . . . . .
H120 H 0.399953 0.010336 0.675155 0.051 Uiso 1 1 calc R U . . .
C121 C 0.37611(17) 0.1252(3) 0.6195(2) 0.0475(10) Uani 1 1 d . . . . .
H121 H 0.344108 0.121213 0.619814 0.057 Uiso 1 1 calc R U . . .
C122 C 0.38987(15) 0.1981(3) 0.58586(18) 0.0398(8) Uani 1 1 d . . . . .
H122 H 0.366519 0.241943 0.563251 0.048 Uiso 1 1 calc R U . . .
B3 B 0.45580(14) 0.2983(3) 0.55028(16) 0.0290(6) Uani 1 1 d . . . . .

loop_
_atom_site_aniso_label
_atom_site_aniso_U_11
_atom_site_aniso_U_22
_atom_site_aniso_U_33
_atom_site_aniso_U_23
_atom_site_aniso_U_13
_atom_site_aniso_U_12
U1 0.02340(5) 0.02155(5) 0.01749(5) -0.00062(3) 0.00694(4) -0.00111(3)
U2 0.02503(6) 0.03427(6) 0.02534(6) -0.00004(4) 0.01150(4) -0.00312(4)
O1 0.0331(11) 0.0325(12) 0.0312(12) 0.0094(9) 0.0131(9) 0.0036(9)
O2 0.0682(19) 0.0376(13) 0.0233(11) -0.0036(10) -0.0026(11) -0.0031(12)
O3 0.0257(10) 0.0294(10) 0.0298(11) 0.0073(9) 0.0026(9) -0.0044(8)
O4 0.0447(13) 0.0318(11) 0.0221(10) -0.0030(8) 0.0166(10) 0.0022(10)
O5 0.0462(15) 0.0385(12) 0.0279(11) 0.0042(9) 0.0184(10) 0.0062(10)
O6 0.0344(12) 0.0576(16) 0.0498(16) 0.0177(13) 0.0103(12) -0.0061(12)
O7 0.0573(17) 0.0569(18) 0.0326(12) -0.0104(12) 0.0087(11) -0.0092(14)
O8 0.0381(13) 0.0535(14) 0.0324(12) 0.0082(11) 0.0096(11) 0.0066(11)
N1 0.0311(12) 0.0252(12) 0.0202(12) 0.0021(9) 0.0084(10) 0.0019(10)
N2 0.0413(15) 0.0282(13) 0.0430(16) -0.0098(12) 0.0187(13) -0.0071(12)
N3 0.0387(14) 0.0403(16) 0.0289(13) 0.0091(11) 0.0176(12) 0.0051(12)
C1 0.0388(16) 0.0366(18) 0.053(2) 0.0178(16) 0.0139(16) 0.0007(15)
C2 0.0415(18) 0.0330(18) 0.050(2) 0.0149(15) 0.0110(15) 0.0073(15)
C3 0.0365(16) 0.0386(18) 0.042(2) 0.0020(15) 0.0095(15) 0.0090(14)
C4 0.0336(15) 0.0404(18) 0.0384(19) 0.0090(14) 0.0142(15) 0.0029(13)
C5 0.053(6) 0.064(3) 0.020(2) 0.000(2) 0.000(3) 0.000(4)
C6 0.052(6) 0.078(5) 0.030(2) -0.014(2) 0.015(3) -0.014(4)
C7 0.079(6) 0.082(5) 0.045(3) -0.018(3) 0.015(3) -0.042(5)
C8 0.065(3) 0.0406(16) 0.0444(19) -0.0153(14) 0.0166(18) -0.0107(17)
C9 0.048(6) 0.062(4) 0.024(3) 0.003(3) -0.002(3) 0.008(4)
C10 0.062(6) 0.111(7) 0.027(4) -0.010(4) 0.000(3) -0.015(5)
C11 0.135(14) 0.088(5) 0.070(6) -0.024(4) -0.024(9) -0.042(6)
C12 0.0268(13) 0.0390(17) 0.055(2) 0.0089(16) 0.0112(15) -0.0040(12)
C13 0.039(2) 0.043(2) 0.060(4) 0.012(3) 0.014(3) -0.012(2)
C14 0.045(2) 0.043(3) 0.063(4) 0.023(3) 0.014(2) -0.009(2)
C15 0.035(2) 0.036(3) 0.056(5) 0.020(3) 0.011(2) 0.0006(18)
C16 0.037(4) 0.046(5) 0.09(2) 0.022(10) 0.019(7) -0.006(4)
C17 0.041(5) 0.030(3) 0.035(11) 0.004(5) 0.007(6) -0.009(3)
C18 0.035(4) 0.025(4) 0.024(7) 0.002(4) 0.008(5) -0.002(3)
C19 0.058(2) 0.0383(16) 0.0341(16) -0.0057(13) 0.0165(16) 0.0096(16)
C20 0.080(3) 0.0486(19) 0.0345(18) -0.0124(15) 0.0134(18) 0.006(2)
C21 0.136(7) 0.059(3) 0.0294(19) -0.0069(17) 0.036(3) 0.005(3)
C22 0.088(5) 0.042(2) 0.0239(18) 0.0006(14) 0.025(2) 0.002(2)
C23 0.049(11) 0.055(5) 0.022(5) -0.005(4) 0.019(6) 0.001(5)
C24 0.038(12) 0.045(3) 0.022(3) -0.002(3) 0.017(4) 0.011(5)
C25 0.049(2) 0.0482(19) 0.0309(16) 0.0057(14) 0.0230(15) 0.0030(15)
C26 0.062(2) 0.042(2) 0.0316(15) 0.0055(14) 0.0144(16) 0.0069(17)
C27 0.054(2) 0.045(2) 0.0368(17) -0.0002(15) 0.0173(15) 0.0019(16)
C28 0.071(3) 0.0385(16) 0.0313(16) 0.0030(14) 0.0178(16) 0.0014(17)
C29 0.052(2) 0.0372(19) 0.064(3) 0.0101(17) 0.0289(19) 0.0011(16)
C30 0.059(5) 0.067(7) 0.078(7) 0.026(6) 0.039(5) 0.004(5)
C31 0.055(4) 0.078(8) 0.088(6) 0.027(6) 0.041(4) 0.014(5)
C32 0.0363(19) 0.052(4) 0.050(3) -0.003(3) 0.0090(19) -0.012(2)
C33 0.051(6) 0.034(9) 0.081(9) 0.012(6) 0.036(6) -0.007(5)
C34 0.047(4) 0.041(7) 0.076(9) 0.000(6) 0.031(6) -0.008(4)
C35 0.038(4) 0.058(7) 0.077(12) 0.023(8) 0.018(6) -0.002(4)
C36 0.062(4) 0.078(5) 0.041(3) -0.011(3) 0.016(2) -0.020(4)
C37 0.065(5) 0.088(6) 0.037(2) -0.012(3) 0.017(3) -0.010(4)
C38 0.090(9) 0.097(7) 0.045(3) -0.023(4) 0.007(4) -0.037(7)
C39 0.059(4) 0.096(6) 0.047(3) -0.007(4) 0.010(3) -0.031(4)
C40 0.103(18) 0.055(5) 0.027(4) -0.015(3) 0.012(6) -0.005(6)
C41 0.16(4) 0.060(9) 0.037(4) -0.022(6) 0.029(11) -0.013(13)
C42 0.13(4) 0.058(8) 0.047(6) -0.022(6) 0.015(13) -0.013(11)
C43 0.059(12) 0.060(5) 0.043(7) -0.012(5) -0.002(7) -0.011(6)
C44 0.067(5) 0.060(4) 0.041(4) 0.015(3) 0.026(3) 0.019(3)
C45 0.035(3) 0.052(3) 0.046(4) 0.006(2) 0.007(2) 0.004(2)
C46 0.047(5) 0.070(3) 0.042(3) 0.008(3) 0.012(3) 0.022(3)
C47 0.044(2) 0.074(2) 0.048(2) 0.011(2) 0.0169(18) 0.0151(19)
C48 0.040(7) 0.043(4) 0.048(7) 0.006(4) 0.011(5) 0.008(4)
C49 0.028(6) 0.058(3) 0.066(10) -0.007(5) 0.006(6) 0.013(4)
C50 0.034(7) 0.078(4) 0.066(10) -0.004(5) 0.011(6) 0.012(4)
C51 0.0257(11) 0.0216(13) 0.0211(12) -0.0012(10) 0.0065(9) 0.0030(10)
C52 0.0302(13) 0.0317(16) 0.0224(13) 0.0008(11) 0.0094(11) 0.0047(12)
C53 0.0332(14) 0.045(2) 0.0318(15) 0.0022(14) 0.0156(12) 0.0043(13)
C54 0.0286(14) 0.0415(19) 0.0368(16) -0.0024(14) 0.0117(11) 0.0017(14)
C55 0.0264(13) 0.0374(18) 0.0304(15) -0.0018(13) 0.0041(11) 0.0027(13)
C56 0.0273(12) 0.0295(16) 0.0220(13) 0.0013(12) 0.0052(10) 0.0032(12)
C57 0.0260(12) 0.0225(12) 0.0183(12) 0.0017(9) 0.0070(10) 0.0019(9)
C58 0.0295(14) 0.0320(15) 0.0328(16) -0.0090(12) 0.0048(12) 0.0013(12)
C59 0.0423(15) 0.0323(16) 0.0360(18) -0.0126(13) 0.0077(14) -0.0024(13)
C60 0.0487(16) 0.0257(15) 0.0304(15) -0.0027(12) 0.0176(13) 0.0038(12)
C61 0.0371(15) 0.0296(15) 0.0330(16) 0.0011(12) 0.0132(12) 0.0091(12)
C62 0.0273(13) 0.0282(14) 0.0270(15) -0.0010(11) 0.0073(11) 0.0035(11)
C63 0.0231(12) 0.0221(12) 0.0192(11) 0.0009(9) 0.0071(9) 0.0024(10)
C64 0.0318(15) 0.0222(13) 0.0224(12) 0.0026(10) 0.0066(11) -0.0004(11)
C65 0.0332(16) 0.0315(14) 0.0222(12) 0.0056(11) 0.0068(11) 0.0032(12)
C66 0.0302(16) 0.0380(15) 0.0174(13) -0.0008(10) 0.0045(11) 0.0013(12)
C67 0.0306(15) 0.0291(14) 0.0229(13) -0.0040(10) 0.0077(11) -0.0016(12)
C68 0.0280(14) 0.0215(12) 0.0212(12) 0.0005(10) 0.0080(10) 0.0008(10)
C69 0.0273(14) 0.0230(11) 0.0145(12) -0.0012(9) 0.0036(10) -0.0002(10)
C70 0.0329(16) 0.0250(12) 0.0189(14) -0.0007(10) 0.0065(12) 0.0027(11)
C71 0.0397(17) 0.0244(13) 0.0206(14) 0.0013(11) 0.0041(12) 0.0014(12)
C72 0.0486(19) 0.0290(14) 0.0229(15) 0.0037(12) 0.0105(13) -0.0025(13)
C73 0.052(2) 0.0330(15) 0.0286(17) 0.0029(12) 0.0205(15) -0.0001(13)
C74 0.0391(17) 0.0271(14) 0.0239(15) 0.0000(11) 0.0144(13) 0.0018(12)
B1 0.0251(12) 0.0234(12) 0.0184(12) 0.0001(9) 0.0060(10) 0.0016(11)
C75 0.0325(12) 0.0228(14) 0.0284(13) 0.0007(12) 0.0072(10) 0.0013(11)
C76 0.0383(15) 0.0329(17) 0.0313(14) 0.0016(13) 0.0116(12) 0.0038(14)
C77 0.0423(16) 0.038(2) 0.0485(18) 0.0039(16) 0.0205(13) 0.0082(15)
C78 0.0374(16) 0.0287(17) 0.0597(18) 0.0039(15) 0.0137(13) 0.0089(14)
C79 0.0349(14) 0.0242(16) 0.0499(17) 0.0005(14) 0.0020(13) 0.0048(13)
C80 0.0366(13) 0.0256(16) 0.0328(14) -0.0022(13) 0.0024(11) 0.0034(13)
C81 0.0351(15) 0.0306(14) 0.0207(13) -0.0016(11) 0.0044(11) -0.0042(12)
C82 0.043(2) 0.057(3) 0.080(3) 0.040(2) 0.023(2) 0.0096(18)
C83 0.050(2) 0.076(3) 0.074(3) 0.049(3) 0.009(2) 0.001(2)
C84 0.062(2) 0.052(2) 0.0308(19) 0.0035(16) 0.0060(16) -0.0215(16)
C85 0.072(3) 0.047(2) 0.059(3) 0.0026(17) 0.037(2) -0.0111(17)
C86 0.055(2) 0.038(2) 0.069(3) 0.0077(17) 0.036(2) 0.0003(16)
C87 0.0272(14) 0.0379(15) 0.0238(12) -0.0010(10) 0.0078(11) -0.0003(12)
C88 0.051(2) 0.0406(15) 0.0299(14) -0.0039(12) 0.0138(14) -0.0111(15)
C89 0.062(2) 0.0502(19) 0.0340(16) -0.0109(13) 0.0149(16) -0.0213(18)
C90 0.044(2) 0.068(2) 0.0256(16) -0.0057(13) 0.0120(15) -0.0145(16)
C91 0.042(2) 0.0573(18) 0.0270(14) 0.0042(13) 0.0068(14) 0.0049(16)
C92 0.0381(18) 0.0426(16) 0.0263(14) 0.0017(12) 0.0064(12) 0.0064(15)
C93 0.0432(15) 0.0298(12) 0.0175(13) 0.0024(10) 0.0082(12) 0.0059(11)
C94 0.0525(17) 0.0283(13) 0.0197(15) 0.0040(11) 0.0047(14) 0.0014(12)
C95 0.079(2) 0.0261(15) 0.0226(16) 0.0047(12) 0.0057(16) 0.0063(15)
C96 0.087(2) 0.0351(17) 0.0294(18) 0.0046(14) 0.0148(17) 0.0211(15)
C97 0.068(2) 0.0444(18) 0.037(2) 0.0059(15) 0.0207(18) 0.0235(15)
C98 0.0465(16) 0.0388(17) 0.0315(18) 0.0033(14) 0.0139(15) 0.0104(13)
B2 0.0328(14) 0.0272(13) 0.0231(13) 0.0011(10) 0.0064(11) 0.0022(12)
C99 0.0325(14) 0.0359(13) 0.0249(14) 0.0047(11) 0.0150(10) 0.0018(11)
C100 0.0362(15) 0.0463(18) 0.0255(14) 0.0031(12) 0.0137(11) -0.0011(12)
C101 0.0357(16) 0.0606(18) 0.0281(16) 0.0113(14) 0.0121(13) 0.0002(14)
C102 0.0403(17) 0.0570(17) 0.0389(18) 0.0210(15) 0.0162(13) 0.0101(15)
C103 0.0436(18) 0.0393(18) 0.0465(19) 0.0148(14) 0.0196(14) 0.0080(13)
C104 0.0353(16) 0.0341(14) 0.0356(17) 0.0069(12) 0.0156(13) 0.0019(12)
C105 0.0360(14) 0.0291(15) 0.0253(13) 0.0008(11) 0.0113(11) 0.0034(11)
C106 0.0445(18) 0.050(2) 0.0287(15) -0.0054(14) 0.0148(13) 0.0034(16)
C107 0.063(2) 0.050(2) 0.0301(17) -0.0108(16) 0.0157(16) -0.0006(17)
C108 0.062(2) 0.048(2) 0.0356(18) -0.0094(16) 0.0082(17) -0.0106(18)
C109 0.049(2) 0.062(3) 0.0411(19) -0.0111(18) 0.0132(16) -0.0173(19)
C110 0.0412(16) 0.047(2) 0.0321(17) -0.0066(15) 0.0152(13) -0.0074(14)
C111 0.0299(15) 0.0312(13) 0.0237(14) -0.0004(10) 0.0089(12) 0.0001(11)
C112 0.0438(19) 0.0325(15) 0.0306(16) -0.0012(12) 0.0176(14) -0.0028(14)
C113 0.042(2) 0.0421(15) 0.0308(17) -0.0024(14) 0.0177(15) -0.0035(15)
C114 0.048(2) 0.0431(16) 0.0311(18) -0.0046(13) 0.0184(16) 0.0028(15)
C115 0.060(2) 0.0353(16) 0.0370(18) -0.0039(14) 0.0226(17) 0.0039(16)
C116 0.048(2) 0.0307(14) 0.0308(17) -0.0003(12) 0.0173(15) -0.0004(14)
C117 0.0376(14) 0.0306(14) 0.0238(15) 0.0001(11) 0.0136(12) 0.0018(11)
C118 0.0387(16) 0.0391(17) 0.0319(17) 0.0051(13) 0.0112(14) 0.0041(13)
C119 0.0536(18) 0.0391(18) 0.0310(18) 0.0078(14) 0.0137(16) 0.0056(15)
C120 0.0597(19) 0.0371(19) 0.037(2) 0.0067(14) 0.0238(17) 0.0021(15)
C121 0.053(2) 0.044(2) 0.057(2) 0.0152(17) 0.0340(19) 0.0066(16)
C122 0.0426(16) 0.0379(18) 0.046(2) 0.0118(15) 0.0247(16) 0.0085(14)
B3 0.0327(15) 0.0304(15) 0.0265(14) 0.0005(10) 0.0126(11) 0.0017(11)

loop_
_atom_type_symbol
_atom_type_description
_atom_type_scat_dispersion_real
_atom_type_scat_dispersion_imag
_atom_type_scat_source
C C 0.0181 0.0091 'International Tables Vol C Tables 4.2.6.8 and 6.1.1.4'
H H 0.0000 0.0000 'International Tables Vol C Tables 4.2.6.8 and 6.1.1.4'
B B 0.0090 0.0039 'International Tables Vol C Tables 4.2.6.8 and 6.1.1.4'
N N 0.0311 0.0180 'International Tables Vol C Tables 4.2.6.8 and 6.1.1.4'
O O 0.0492 0.0322 'International Tables Vol C Tables 4.2.6.8 and 6.1.1.4'
U U -4.3638 13.4090 'International Tables Vol C Tables 4.2.6.8 and 6.1.1.4'

loop_
_exptl_crystal_face_index_h
_exptl_crystal_face_index_k
_exptl_crystal_face_index_l
_exptl_crystal_face_perp_dist
1 0 0 0.0369
-1 0 0 0.0210
-2 -1 -1 0.0659
-2 -1 1 0.0646
-1 -2 -1 0.0769
1 0 -2 0.0971
1 -1 -2 0.0779
-1 -2 1 0.0783
-1 2 2 0.0622
1 2 -1 0.0705
-1 -2 2 0.0779
1 -2 -2 0.0707
2 -1 -1 0.0647
18 3 -3 0.0535

loop_
_geom_angle_atom_site_label_1
_geom_angle_atom_site_label_2
_geom_angle_atom_site_label_3
_geom_angle
_geom_angle_site_symmetry_1
_geom_angle_site_symmetry_3
_geom_angle_publ_flag
O1 U1 U2 131.47(6) . . ?
O1 U1 O2 78.91(10) . . ?
O1 U1 O3 106.84(8) . . ?
O1 U1 O4 76.55(8) . . ?
O1 U1 N2 94.62(10) . . ?
O1 U1 N3 92.19(9) . . ?
O2 U1 U2 111.40(8) . . ?
O3 U1 U2 121.69(5) . . ?
O3 U1 O2 75.34(9) . . ?
O3 U1 O4 73.84(8) . . ?
O4 U1 U2 115.38(6) . . ?
O4 U1 O2 132.51(10) . . ?
N1 U1 U2 35.84(8) . . ?
N1 U1 O1 167.21(10) . . ?
N1 U1 O2 103.54(11) . . ?
N1 U1 O3 85.86(9) . . ?
N1 U1 O4 109.26(10) . . ?
N1 U1 N2 75.72(11) . . ?
N1 U1 N3 76.13(11) . . ?
N2 U1 U2 47.67(7) . . ?
N2 U1 O2 142.55(11) . . ?
N2 U1 O3 140.52(10) . . ?
N2 U1 O4 79.72(9) . . ?
N3 U1 U2 47.74(7) . . ?
N3 U1 O2 79.31(11) . . ?
N3 U1 O3 144.36(10) . . ?
N3 U1 O4 141.09(10) . . ?
N3 U1 N2 63.98(11) . . ?
O5 U2 U1 107.17(7) . . ?
O5 U2 O8 71.54(9) . . ?
O6 U2 U1 134.94(7) . . ?
O6 U2 O5 84.67(10) . . ?
O6 U2 O7 86.07(10) . . ?
O6 U2 O8 98.00(10) . . ?
O7 U2 U1 104.53(8) . . ?
O7 U2 O5 143.18(10) . . ?
O7 U2 O8 74.61(10) . . ?
O8 U2 U1 127.06(7) . . ?
N1 U2 U1 36.75(8) . . ?
N1 U2 O5 99.82(10) . . ?
N1 U2 O6 171.42(11) . . ?
N1 U2 O7 94.43(11) . . ?
N1 U2 O8 90.38(10) . . ?
N1 U2 N2 76.75(11) . . ?
N1 U2 N3 76.96(11) . . ?
N2 U2 U1 47.98(7) . . ?
N2 U2 O5 139.80(10) . . ?
N2 U2 O6 95.09(11) . . ?
N2 U2 O7 76.49(11) . . ?
N2 U2 O8 147.24(10) . . ?
N2 U2 N3 64.21(11) . . ?
N3 U2 U1 47.83(7) . . ?
N3 U2 O5 75.91(10) . . ?
N3 U2 O6 97.24(10) . . ?
N3 U2 O7 140.71(11) . . ?
N3 U2 O8 142.39(10) . . ?
C1 O1 U1 127.4(2) . . ?
C1 O1 C4 108.3(3) . . ?
C4 O1 U1 124.3(2) . . ?
C5 O2 U1 126.1(5) . . ?
C8 O2 U1 127.7(2) . . ?
C8 O2 C5 105.9(5) . . ?
C8 O2 C9 108.5(6) . . ?
C9 O2 U1 122.3(5) . . ?
C12 O3 U1 122.8(2) . . ?
C15 O3 U1 126.7(3) . . ?
C15 O3 C12 110.4(3) . . ?
C18 O3 U1 132.5(9) . . ?
C18 O3 C12 104.5(9) . . ?
C19 O4 U1 124.0(2) . . ?
C19 O4 C24 96(2) . . ?
C22 O4 U1 121.9(3) . . ?
C22 O4 C19 109.4(3) . . ?
C24 O4 U1 135(3) . . ?
C25 O5 U2 128.8(2) . . ?
C28 O5 U2 118.5(2) . . ?
C28 O5 C25 106.2(3) . . ?
C29 O6 U2 129.3(3) . . ?
C29 O6 C32 102.9(4) . . ?
C29 O6 C35 107.1(6) . . ?
C32 O6 U2 127.8(3) . . ?
C35 O6 U2 114.0(6) . . ?
C36 O7 U2 121.7(3) . . ?
C39 O7 U2 129.2(4) . . ?
C39 O7 C36 108.8(5) . . ?
C40 O7 U2 130.2(7) . . ?
C40 O7 C43 105.5(12) . . ?
C43 O7 U2 123.0(10) . . ?
C44 O8 U2 118.2(4) . . ?
C47 O8 U2 130.9(2) . . ?
C47 O8 C44 110.9(5) . . ?
C47 O8 C48 92.9(7) . . ?
C48 O8 U2 135.0(7) . . ?
U2 N1 U1 107.41(12) . . ?
U2 N2 U1 84.36(9) . . ?
U2 N3 U1 84.43(9) . . ?
O1 C1 C2 104.3(3) . . ?
C1 C2 C3 101.6(3) . . ?
C4 C3 C2 101.8(3) . . ?
O1 C4 C3 105.0(3) . . ?
O2 C5 C6 101.4(8) . . ?
C5 C6 C7 99.0(10) . . ?
C8 C7 C6 95.8(8) . . ?
O2 C8 C7 105.5(7) . . ?
O2 C8 C11 100.3(8) . . ?
O2 C9 C10 101.2(8) . . ?
C9 C10 C11 99.3(12) . . ?
C8 C11 C10 112.0(11) . . ?
O3 C12 C13 103.7(4) . . ?
O3 C12 C16 109.8(10) . . ?
C12 C13 C14 101.8(6) . . ?
C15 C14 C13 101.2(6) . . ?
O3 C15 C14 103.9(5) . . ?
C12 C16 C17 101.0(13) . . ?
C18 C17 C16 103(2) . . ?
O3 C18 C17 103.7(13) . . ?
O4 C19 C20 104.2(3) . . ?
C19 C20 C21 101.8(4) . . ?
C19 C20 C23 109.6(16) . . ?
C20 C21 C22 105.3(4) . . ?
O4 C22 C21 105.1(4) . . ?
C20 C23 C24 90(3) . . ?
O4 C24 C23 105(3) . . ?
O5 C25 C26 105.8(3) . . ?
C25 C26 C27 105.5(3) . . ?
C28 C27 C26 103.3(4) . . ?
O5 C28 C27 104.9(3) . . ?
O6 C29 C30 102.3(6) . . ?
O6 C29 C33 108.9(10) . . ?
C31 C30 C29 107.5(8) . . ?
C32 C31 C30 99.8(8) . . ?
O6 C32 C31 104.1(7) . . ?
C29 C33 C34 100.2(14) . . ?
C33 C34 C35 104.0(17) . . ?
O6 C35 C34 102.4(12) . . ?
C37 C36 O7 102.6(6) . . ?
C38 C37 C36 102.7(10) . . ?
C37 C38 C39 101.3(9) . . ?
O7 C39 C38 106.4(8) . . ?
O7 C40 C41 108.1(19) . . ?
C42 C41 C40 103(2) . . ?
C41 C42 C43 109(2) . . ?
O7 C43 C42 103.3(19) . . ?
O8 C44 C45 105.6(5) . . ?
C44 C45 C46 104.8(5) . . ?
C45 C46 C47 105.5(5) . . ?
O8 C47 C46 99.3(5) . . ?
O8 C47 C50 124.1(8) . . ?
O8 C48 C49 106.7(11) . . ?
C48 C49 C50 109.4(13) . . ?
C47 C50 C49 93.6(11) . . ?
C52 C51 B1 123.3(3) . . ?
C56 C51 C52 114.9(3) . . ?
C56 C51 B1 121.8(3) . . ?
C53 C52 C51 122.8(3) . . ?
C54 C53 C52 120.7(3) . . ?
C53 C54 C55 118.5(3) . . ?
C54 C55 C56 119.9(3) . . ?
C55 C56 C51 123.3(3) . . ?
C58 C57 C62 115.1(3) . . ?
C58 C57 B1 122.9(3) . . ?
C62 C57 B1 121.8(3) . . ?
C57 C58 C59 122.5(3) . . ?
C60 C59 C58 120.3(4) . . ?
C59 C60 C61 119.0(3) . . ?
C60 C61 C62 120.3(3) . . ?
C61 C62 C57 122.7(3) . . ?
C64 C63 B1 121.3(3) . . ?
C68 C63 C64 114.9(3) . . ?
C68 C63 B1 123.7(3) . . ?
C65 C64 C63 123.1(3) . . ?
C64 C65 C66 120.2(3) . . ?
C67 C66 C65 118.7(3) . . ?
C66 C67 C68 120.3(3) . . ?
C67 C68 C63 122.8(3) . . ?
C70 C69 C74 114.9(3) . . ?
C70 C69 B1 121.9(3) . . ?
C74 C69 B1 123.2(3) . . ?
C71 C70 C69 123.1(3) . . ?
C72 C71 C70 120.1(3) . . ?
C71 C72 C73 118.7(3) . . ?
C74 C73 C72 120.2(3) . . ?
C73 C74 C69 122.8(3) . . ?
C57 B1 C51 109.0(3) . . ?
C57 B1 C63 110.1(3) . . ?
C57 B1 C69 107.9(2) . . ?
C63 B1 C51 109.3(2) . . ?
C63 B1 C69 110.2(3) . . ?
C69 B1 C51 110.3(3) . . ?
C76 C75 B2 123.0(3) . . ?
C80 C75 C76 115.0(3) . . ?
C80 C75 B2 121.8(3) . . ?
C77 C76 C75 122.8(4) . . ?
C78 C77 C76 120.1(4) . . ?
C77 C78 C79 118.9(4) . . ?
C78 C79 C80 120.2(4) . . ?
C79 C80 C75 123.0(4) . . ?
C82 C81 B2 122.8(3) . . ?
C86 C81 C82 113.7(4) . . ?
C86 C81 B2 123.5(3) . . ?
C81 C82 C83 123.2(5) . . ?
C84 C83 C82 120.5(5) . . ?
C85 C84 C83 118.3(4) . . ?
C84 C85 C86 120.7(5) . . ?
C81 C86 C85 123.6(5) . . ?
C88 C87 C92 114.8(3) . . ?
C88 C87 B2 122.4(3) . . ?
C92 C87 B2 122.0(3) . . ?
C89 C88 C87 122.8(4) . . ?
C88 C89 C90 120.0(4) . . ?
C91 C90 C89 119.0(4) . . ?
C90 C91 C92 120.1(4) . . ?
C91 C92 C87 123.1(4) . . ?
C94 C93 C98 115.1(3) . . ?
C94 C93 B2 124.2(3) . . ?
C98 C93 B2 120.7(3) . . ?
C93 C94 C95 122.6(4) . . ?
C96 C95 C94 120.1(4) . . ?
C95 C96 C97 119.2(4) . . ?
C96 C97 C98 119.8(4) . . ?
C97 C98 C93 123.0(4) . . ?
C75 B2 C81 108.3(3) . . ?
C75 B2 C93 112.8(3) . . ?
C87 B2 C75 107.0(3) . . ?
C87 B2 C81 111.6(3) . . ?
C87 B2 C93 108.2(3) . . ?
C93 B2 C81 109.0(3) . . ?
C100 C99 B3 121.0(3) . . ?
C104 C99 C100 114.9(3) . . ?
C104 C99 B3 124.0(3) . . ?
C101 C100 C99 122.9(4) . . ?
C100 C101 C102 120.2(4) . . ?
C103 C102 C101 119.2(4) . . ?
C102 C103 C104 119.8(4) . . ?
C103 C104 C99 123.0(4) . . ?
C106 C105 B3 119.5(3) . . ?
C110 C105 C106 114.9(4) . . ?
C110 C105 B3 125.6(3) . . ?
C107 C106 C105 122.7(4) . . ?
C108 C107 C106 120.4(4) . . ?
C107 C108 C109 118.9(4) . . ?
C108 C109 C110 119.9(4) . . ?
C109 C110 C105 123.3(4) . . ?
C112 C111 B3 120.3(3) . . ?
C116 C111 C112 115.1(3) . . ?
C116 C111 B3 124.6(3) . . ?
C113 C112 C111 122.5(4) . . ?
C114 C113 C112 120.2(4) . . ?
C115 C114 C113 119.1(3) . . ?
C114 C115 C116 120.0(4) . . ?
C115 C116 C111 123.0(3) . . ?
C118 C117 B3 119.8(3) . . ?
C122 C117 C118 114.8(3) . . ?
C122 C117 B3 125.3(3) . . ?
C119 C118 C117 123.4(4) . . ?
C118 C119 C120 120.0(4) . . ?
C121 C120 C119 119.1(4) . . ?
C120 C121 C122 120.0(4) . . ?
C117 C122 C121 122.7(4) . . ?
C99 B3 C105 110.2(3) . . ?
C99 B3 C111 105.8(3) . . ?
C99 B3 C117 112.4(3) . . ?
C111 B3 C105 111.6(3) . . ?
C111 B3 C117 111.5(3) . . ?
C117 B3 C105 105.5(3) . . ?

loop_
_geom_bond_atom_site_label_1
_geom_bond_atom_site_label_2
_geom_bond_distance
_geom_bond_site_symmetry_2
_geom_bond_publ_flag
U1 U2 3.28827(3) . ?
U1 O1 2.425(2) . ?
U1 O2 2.493(3) . ?
U1 O3 2.456(2) . ?
U1 O4 2.488(2) . ?
U1 N1 2.062(3) . ?
U1 N2 2.455(3) . ?
U1 N3 2.449(3) . ?
U2 O5 2.509(2) . ?
U2 O6 2.477(3) . ?
U2 O7 2.505(3) . ?
U2 O8 2.534(3) . ?
U2 N1 2.018(3) . ?
U2 N2 2.443(3) . ?
U2 N3 2.445(3) . ?
O1 C1 1.478(4) . ?
O1 C4 1.483(4) . ?
O2 C5 1.480(9) . ?
O2 C8 1.457(5) . ?
O2 C9 1.499(9) . ?
O3 C12 1.472(4) . ?
O3 C15 1.457(6) . ?
O3 C18 1.465(14) . ?
O4 C19 1.465(4) . ?
O4 C22 1.448(5) . ?
O4 C24 1.469(15) . ?
O5 C25 1.456(4) . ?
O5 C28 1.444(5) . ?
O6 C29 1.447(5) . ?
O6 C32 1.456(6) . ?
O6 C35 1.518(11) . ?
O7 C36 1.513(7) . ?
O7 C39 1.408(7) . ?
O7 C40 1.435(12) . ?
O7 C43 1.498(13) . ?
O8 C44 1.462(7) . ?
O8 C47 1.440(5) . ?
O8 C48 1.470(11) . ?
C1 C2 1.509(6) . ?
C2 C3 1.527(6) . ?
C3 C4 1.508(5) . ?
C5 C6 1.501(11) . ?
C6 C7 1.516(12) . ?
C7 C8 1.497(11) . ?
C8 C11 1.493(12) . ?
C9 C10 1.508(12) . ?
C10 C11 1.523(13) . ?
C12 C13 1.522(7) . ?
C12 C16 1.502(14) . ?
C13 C14 1.537(10) . ?
C14 C15 1.516(9) . ?
C16 C17 1.512(14) . ?
C17 C18 1.506(14) . ?
C19 C20 1.501(5) . ?
C20 C21 1.508(7) . ?
C20 C23 1.505(14) . ?
C21 C22 1.522(7) . ?
C23 C24 1.513(15) . ?
C25 C26 1.525(6) . ?
C26 C27 1.525(6) . ?
C27 C28 1.497(6) . ?
C29 C30 1.535(9) . ?
C29 C33 1.501(13) . ?
C30 C31 1.512(10) . ?
C31 C32 1.478(10) . ?
C33 C34 1.508(13) . ?
C34 C35 1.528(13) . ?
C36 C37 1.500(11) . ?
C37 C38 1.496(10) . ?
C38 C39 1.512(9) . ?
C40 C41 1.509(14) . ?
C41 C42 1.502(14) . ?
C42 C43 1.504(14) . ?
C44 C45 1.514(8) . ?
C45 C46 1.516(8) . ?
C46 C47 1.572(8) . ?
C47 C50 1.441(12) . ?
C48 C49 1.496(12) . ?
C49 C50 1.498(13) . ?
C51 C52 1.404(4) . ?
C51 C56 1.402(4) . ?
C51 B1 1.655(5) . ?
C52 C53 1.394(5) . ?
C53 C54 1.383(5) . ?
C54 C55 1.394(5) . ?
C55 C56 1.396(5) . ?
C57 C58 1.394(5) . ?
C57 C62 1.400(4) . ?
C57 B1 1.641(4) . ?
C58 C59 1.396(5) . ?
C59 C60 1.373(6) . ?
C60 C61 1.373(5) . ?
C61 C62 1.390(5) . ?
C63 C64 1.407(4) . ?
C63 C68 1.402(4) . ?
C63 B1 1.648(4) . ?
C64 C65 1.388(5) . ?
C65 C66 1.390(5) . ?
C66 C67 1.385(5) . ?
C67 C68 1.396(4) . ?
C69 C70 1.403(4) . ?
C69 C74 1.409(4) . ?
C69 B1 1.650(4) . ?
C70 C71 1.394(5) . ?
C71 C72 1.388(5) . ?
C72 C73 1.393(5) . ?
C73 C74 1.393(5) . ?
C75 C76 1.402(5) . ?
C75 C80 1.402(5) . ?
C75 B2 1.652(5) . ?
C76 C77 1.400(6) . ?
C77 C78 1.381(6) . ?
C78 C79 1.387(6) . ?
C79 C80 1.391(6) . ?
C81 C82 1.393(6) . ?
C81 C86 1.390(5) . ?
C81 B2 1.666(5) . ?
C82 C83 1.400(6) . ?
C83 C84 1.364(7) . ?
C84 C85 1.362(7) . ?
C85 C86 1.393(6) . ?
C87 C88 1.401(5) . ?
C87 C92 1.404(5) . ?
C87 B2 1.640(5) . ?
C88 C89 1.392(5) . ?
C89 C90 1.396(7) . ?
C90 C91 1.370(6) . ?
C91 C92 1.396(5) . ?
C93 C94 1.393(5) . ?
C93 C98 1.409(5) . ?
C93 B2 1.654(5) . ?
C94 C95 1.406(5) . ?
C95 C96 1.381(7) . ?
C96 C97 1.384(7) . ?
C97 C98 1.393(6) . ?
C99 C100 1.411(5) . ?
C99 C104 1.401(5) . ?
C99 B3 1.643(5) . ?
C100 C101 1.383(6) . ?
C101 C102 1.388(7) . ?
C102 C103 1.386(6) . ?
C103 C104 1.394(5) . ?
C105 C106 1.405(5) . ?
C105 C110 1.394(5) . ?
C105 B3 1.650(5) . ?
C106 C107 1.387(6) . ?
C107 C108 1.380(7) . ?
C108 C109 1.381(6) . ?
C109 C110 1.391(6) . ?
C111 C112 1.409(5) . ?
C111 C116 1.396(5) . ?
C111 B3 1.644(5) . ?
C112 C113 1.391(5) . ?
C113 C114 1.387(6) . ?
C114 C115 1.377(6) . ?
C115 C116 1.395(5) . ?
C117 C118 1.406(5) . ?
C117 C122 1.394(5) . ?
C117 B3 1.647(5) . ?
C118 C119 1.383(5) . ?
C119 C120 1.384(6) . ?
C120 C121 1.377(6) . ?
C121 C122 1.404(5) . ?

loop_
_geom_torsion_atom_site_label_1
_geom_torsion_atom_site_label_2
_geom_torsion_atom_site_label_3
_geom_torsion_atom_site_label_4
_geom_torsion
_geom_torsion_site_symmetry_1
_geom_torsion_site_symmetry_2
_geom_torsion_site_symmetry_3
_geom_torsion_site_symmetry_4
_geom_torsion_publ_flag
U1 O1 C1 C2 160.3(2) . . . . ?
U1 O1 C4 C3 172.2(2) . . . . ?
U1 O2 C5 C6 165.1(6) . . . . ?
U1 O2 C8 C7 159.5(8) . . . . ?
U1 O2 C8 C11 165.8(14) . . . . ?
U1 O2 C9 C10 -149.0(9) . . . . ?
U1 O3 C12 C13 166.0(5) . . . . ?
U1 O3 C12 C16 177(2) . . . . ?
U1 O3 C15 C14 166.7(5) . . . . ?
U1 O3 C18 C17 -154.4(12) . . . . ?
U1 O4 C19 C20 -128.6(3) . . . . ?
U1 O4 C22 C21 150.8(5) . . . . ?
U1 O4 C24 C23 98(4) . . . . ?
U2 O5 C25 C26 -123.4(3) . . . . ?
U2 O5 C28 C27 115.2(3) . . . . ?
U2 O6 C29 C30 -143.1(9) . . . . ?
U2 O6 C29 C33 -133.2(16) . . . . ?
U2 O6 C32 C31 129.0(8) . . . . ?
U2 O6 C35 C34 165.5(13) . . . . ?
U2 O7 C36 C37 171.4(7) . . . . ?
U2 O7 C39 C38 161.3(8) . . . . ?
U2 O7 C40 C41 -160(2) . . . . ?
U2 O7 C43 C42 159(3) . . . . ?
U2 O8 C44 C45 156.1(5) . . . . ?
U2 O8 C47 C46 -144.2(4) . . . . ?
U2 O8 C47 C50 -138.0(11) . . . . ?
U2 O8 C48 C49 134.3(10) . . . . ?
O1 C1 C2 C3 37.5(4) . . . . ?
O2 C5 C6 C7 47.5(13) . . . . ?
O2 C8 C11 C10 2(3) . . . . ?
O2 C9 C10 C11 -38.1(19) . . . . ?
O3 C12 C13 C14 33.3(8) . . . . ?
O3 C12 C16 C17 -18(4) . . . . ?
O4 C19 C20 C21 -37.0(5) . . . . ?
O4 C19 C20 C23 3(2) . . . . ?
O5 C25 C26 C27 -5.1(4) . . . . ?
O6 C29 C30 C31 -11.0(15) . . . . ?
O6 C29 C33 C34 -32(2) . . . . ?
O7 C36 C37 C38 35.7(12) . . . . ?
O7 C40 C41 C42 -20(5) . . . . ?
O8 C44 C45 C46 -0.1(9) . . . . ?
O8 C47 C50 C49 -12.4(17) . . . . ?
O8 C48 C49 C50 33(2) . . . . ?
C1 O1 C4 C3 -9.9(4) . . . . ?
C1 C2 C3 C4 -43.2(4) . . . . ?
C2 C3 C4 O1 32.9(4) . . . . ?
C4 O1 C1 C2 -17.5(4) . . . . ?
C5 O2 C8 C7 -14.8(10) . . . . ?
C5 C6 C7 C8 -54.9(14) . . . . ?
C6 C7 C8 O2 43.1(13) . . . . ?
C8 O2 C5 C6 -20.5(11) . . . . ?
C8 O2 C9 C10 44.2(13) . . . . ?
C9 O2 C8 C11 -28.2(15) . . . . ?
C9 C10 C11 C8 23(3) . . . . ?
C12 O3 C15 C14 -16.7(10) . . . . ?
C12 O3 C18 C17 31(2) . . . . ?
C12 C13 C14 C15 -43.2(10) . . . . ?
C12 C16 C17 C18 37(4) . . . . ?
C13 C14 C15 O3 36.8(11) . . . . ?
C15 O3 C12 C13 -10.7(8) . . . . ?
C16 C17 C18 O3 -43(3) . . . . ?
C18 O3 C12 C16 -8(3) . . . . ?
C19 O4 C22 C21 -5.6(7) . . . . ?
C19 O4 C24 C23 -57(4) . . . . ?
C19 C20 C21 C22 33.8(8) . . . . ?
C19 C20 C23 C24 -33(3) . . . . ?
C20 C21 C22 O4 -18.0(9) . . . . ?
C20 C23 C24 O4 55(4) . . . . ?
C22 O4 C19 C20 27.2(5) . . . . ?
C24 O4 C19 C20 30(2) . . . . ?
C25 O5 C28 C27 -38.8(4) . . . . ?
C25 C26 C27 C28 -17.5(4) . . . . ?
C26 C27 C28 O5 34.3(4) . . . . ?
C28 O5 C25 C26 27.0(4) . . . . ?
C29 O6 C32 C31 -50.3(10) . . . . ?
C29 O6 C35 C34 16.0(19) . . . . ?
C29 C30 C31 C32 -17.8(17) . . . . ?
C29 C33 C34 C35 41(3) . . . . ?
C30 C31 C32 O6 40.8(15) . . . . ?
C32 O6 C29 C30 36.2(10) . . . . ?
C33 C34 C35 O6 -36(2) . . . . ?
C35 O6 C29 C33 10.1(18) . . . . ?
C36 O7 C39 C38 -11.5(11) . . . . ?
C36 C37 C38 C39 -42.4(15) . . . . ?
C37 C38 C39 O7 33.6(15) . . . . ?
C39 O7 C36 C37 -15.1(10) . . . . ?
C40 O7 C43 C42 -32(3) . . . . ?
C40 C41 C42 C43 -1(6) . . . . ?
C41 C42 C43 O7 20(5) . . . . ?
C43 O7 C40 C41 33(3) . . . . ?
C44 O8 C47 C46 36.5(6) . . . . ?
C44 C45 C46 C47 21.7(9) . . . . ?
C45 C46 C47 O8 -34.8(6) . . . . ?
C47 O8 C44 C45 -24.4(8) . . . . ?
C47 O8 C48 C49 -33.7(13) . . . . ?
C48 O8 C47 C50 30.8(13) . . . . ?
C48 C49 C50 C47 -12.8(18) . . . . ?
C51 C52 C53 C54 0.4(6) . . . . ?
C52 C51 C56 C55 0.2(5) . . . . ?
C52 C51 B1 C57 96.0(3) . . . . ?
C52 C51 B1 C63 -24.4(4) . . . . ?
C52 C51 B1 C69 -145.7(3) . . . . ?
C52 C53 C54 C55 0.1(6) . . . . ?
C53 C54 C55 C56 -0.4(6) . . . . ?
C54 C55 C56 C51 0.2(6) . . . . ?
C56 C51 C52 C53 -0.5(5) . . . . ?
C56 C51 B1 C57 -80.7(4) . . . . ?
C56 C51 B1 C63 159.0(3) . . . . ?
C56 C51 B1 C69 37.6(4) . . . . ?
C57 C58 C59 C60 1.4(6) . . . . ?
C58 C57 C62 C61 0.0(5) . . . . ?
C58 C57 B1 C51 29.2(4) . . . . ?
C58 C57 B1 C63 149.1(3) . . . . ?
C58 C57 B1 C69 -90.6(4) . . . . ?
C58 C59 C60 C61 -0.7(6) . . . . ?
C59 C60 C61 C62 -0.2(5) . . . . ?
C60 C61 C62 C57 0.6(5) . . . . ?
C62 C57 C58 C59 -0.9(5) . . . . ?
C62 C57 B1 C51 -155.3(3) . . . . ?
C62 C57 B1 C63 -35.4(4) . . . . ?
C62 C57 B1 C69 84.9(3) . . . . ?
C63 C64 C65 C66 -0.5(5) . . . . ?
C64 C63 C68 C67 0.3(5) . . . . ?
C64 C63 B1 C51 80.2(3) . . . . ?
C64 C63 B1 C57 -39.5(4) . . . . ?
C64 C63 B1 C69 -158.4(3) . . . . ?
C64 C65 C66 C67 0.5(5) . . . . ?
C65 C66 C67 C68 -0.1(5) . . . . ?
C66 C67 C68 C63 -0.3(5) . . . . ?
C68 C63 C64 C65 0.1(5) . . . . ?
C68 C63 B1 C51 -96.1(3) . . . . ?
C68 C63 B1 C57 144.1(3) . . . . ?
C68 C63 B1 C69 25.3(4) . . . . ?
C69 C70 C71 C72 0.1(5) . . . . ?
C70 C69 C74 C73 0.4(5) . . . . ?
C70 C69 B1 C51 37.1(4) . . . . ?
C70 C69 B1 C57 156.1(3) . . . . ?
C70 C69 B1 C63 -83.7(4) . . . . ?
C70 C71 C72 C73 0.1(5) . . . . ?
C71 C72 C73 C74 0.1(6) . . . . ?
C72 C73 C74 C69 -0.4(6) . . . . ?
C74 C69 C70 C71 -0.3(5) . . . . ?
C74 C69 B1 C51 -143.8(3) . . . . ?
C74 C69 B1 C57 -24.8(4) . . . . ?
C74 C69 B1 C63 95.4(3) . . . . ?
B1 C51 C52 C53 -177.4(3) . . . . ?
B1 C51 C56 C55 177.1(3) . . . . ?
B1 C57 C58 C59 174.8(3) . . . . ?
B1 C57 C62 C61 -175.9(3) . . . . ?
B1 C63 C64 C65 -176.6(3) . . . . ?
B1 C63 C68 C67 176.9(3) . . . . ?
B1 C69 C70 C71 178.9(3) . . . . ?
B1 C69 C74 C73 -178.7(3) . . . . ?
C75 C76 C77 C78 -0.1(6) . . . . ?
C76 C75 C80 C79 0.1(5) . . . . ?
C76 C75 B2 C81 -122.1(3) . . . . ?
C76 C75 B2 C87 -1.7(4) . . . . ?
C76 C75 B2 C93 117.2(4) . . . . ?
C76 C77 C78 C79 -0.7(6) . . . . ?
C77 C78 C79 C80 1.2(6) . . . . ?
C78 C79 C80 C75 -0.9(6) . . . . ?
C80 C75 C76 C77 0.4(5) . . . . ?
C80 C75 B2 C81 53.6(4) . . . . ?
C80 C75 B2 C87 174.0(3) . . . . ?
C80 C75 B2 C93 -67.1(4) . . . . ?
C81 C82 C83 C84 -2.2(10) . . . . ?
C82 C81 C86 C85 -0.9(7) . . . . ?
C82 C81 B2 C75 14.5(5) . . . . ?
C82 C81 B2 C87 -103.0(5) . . . . ?
C82 C81 B2 C93 137.6(4) . . . . ?
C82 C83 C84 C85 0.2(9) . . . . ?
C83 C84 C85 C86 1.2(8) . . . . ?
C84 C85 C86 C81 -0.9(8) . . . . ?
C86 C81 C82 C83 2.4(8) . . . . ?
C86 C81 B2 C75 -167.6(4) . . . . ?
C86 C81 B2 C87 74.9(5) . . . . ?
C86 C81 B2 C93 -44.5(5) . . . . ?
C87 C88 C89 C90 2.6(7) . . . . ?
C88 C87 C92 C91 0.2(6) . . . . ?
C88 C87 B2 C75 -79.8(4) . . . . ?
C88 C87 B2 C81 38.4(5) . . . . ?
C88 C87 B2 C93 158.3(3) . . . . ?
C88 C89 C90 C91 -2.2(7) . . . . ?
C89 C90 C91 C92 0.9(7) . . . . ?
C90 C91 C92 C87 0.1(6) . . . . ?
C92 C87 C88 C89 -1.5(6) . . . . ?
C92 C87 B2 C75 90.0(4) . . . . ?
C92 C87 B2 C81 -151.8(3) . . . . ?
C92 C87 B2 C93 -31.9(4) . . . . ?
C93 C94 C95 C96 -0.2(5) . . . . ?
C94 C93 C98 C97 4.8(5) . . . . ?
C94 C93 B2 C75 11.1(4) . . . . ?
C94 C93 B2 C81 -109.2(4) . . . . ?
C94 C93 B2 C87 129.2(3) . . . . ?
C94 C95 C96 C97 3.6(6) . . . . ?
C95 C96 C97 C98 -2.6(6) . . . . ?
C96 C97 C98 C93 -1.7(6) . . . . ?
C98 C93 C94 C95 -3.8(5) . . . . ?
C98 C93 B2 C75 -171.2(3) . . . . ?
C98 C93 B2 C81 68.6(4) . . . . ?
C98 C93 B2 C87 -53.0(4) . . . . ?
B2 C75 C76 C77 176.3(3) . . . . ?
B2 C75 C80 C79 -175.9(3) . . . . ?
B2 C81 C82 C83 -179.5(5) . . . . ?
B2 C81 C86 C85 -179.0(4) . . . . ?
B2 C87 C88 C89 169.0(4) . . . . ?
B2 C87 C92 C91 -170.3(4) . . . . ?
B2 C93 C94 C95 174.0(3) . . . . ?
B2 C93 C98 C97 -173.1(3) . . . . ?
C99 C100 C101 C102 0.3(5) . . . . ?
C100 C99 C104 C103 0.6(5) . . . . ?
C100 C99 B3 C105 179.5(3) . . . . ?
C100 C99 B3 C111 58.8(4) . . . . ?
C100 C99 B3 C117 -63.1(4) . . . . ?
C100 C101 C102 C103 0.4(6) . . . . ?
C101 C102 C103 C104 -0.5(6) . . . . ?
C102 C103 C104 C99 0.0(6) . . . . ?
C104 C99 C100 C101 -0.7(5) . . . . ?
C104 C99 B3 C105 3.4(4) . . . . ?
C104 C99 B3 C111 -117.3(3) . . . . ?
C104 C99 B3 C117 120.8(4) . . . . ?
C105 C106 C107 C108 -0.8(7) . . . . ?
C106 C105 C110 C109 -1.1(6) . . . . ?
C106 C105 B3 C99 71.4(4) . . . . ?
C106 C105 B3 C111 -171.4(3) . . . . ?
C106 C105 B3 C117 -50.1(4) . . . . ?
C106 C107 C108 C109 0.5(8) . . . . ?
C107 C108 C109 C110 -0.6(8) . . . . ?
C108 C109 C110 C105 0.9(8) . . . . ?
C110 C105 C106 C107 1.0(6) . . . . ?
C110 C105 B3 C99 -107.7(4) . . . . ?
C110 C105 B3 C111 9.4(5) . . . . ?
C110 C105 B3 C117 130.7(4) . . . . ?
C111 C112 C113 C114 1.6(6) . . . . ?
C112 C111 C116 C115 2.5(6) . . . . ?
C112 C111 B3 C99 57.5(4) . . . . ?
C112 C111 B3 C105 -62.3(4) . . . . ?
C112 C111 B3 C117 180.0(3) . . . . ?
C112 C113 C114 C115 1.6(7) . . . . ?
C113 C114 C115 C116 -2.7(7) . . . . ?
C114 C115 C116 C111 0.5(7) . . . . ?
C116 C111 C112 C113 -3.6(6) . . . . ?
C116 C111 B3 C99 -120.3(4) . . . . ?
C116 C111 B3 C105 119.9(4) . . . . ?
C116 C111 B3 C117 2.1(5) . . . . ?
C117 C118 C119 C120 -0.5(6) . . . . ?
C118 C117 C122 C121 1.8(6) . . . . ?
C118 C117 B3 C99 -177.0(3) . . . . ?
C118 C117 B3 C105 -56.9(4) . . . . ?
C118 C117 B3 C111 64.4(4) . . . . ?
C118 C119 C120 C121 1.4(7) . . . . ?
C119 C120 C121 C122 -0.6(7) . . . . ?
C120 C121 C122 C117 -1.0(7) . . . . ?
C122 C117 C118 C119 -1.0(6) . . . . ?
C122 C117 B3 C99 -1.0(5) . . . . ?
C122 C117 B3 C105 119.1(4) . . . . ?
C122 C117 B3 C111 -119.5(4) . . . . ?
B3 C99 C100 C101 -177.2(3) . . . . ?
B3 C99 C104 C103 176.9(3) . . . . ?
B3 C105 C106 C107 -178.2(4) . . . . ?
B3 C105 C110 C109 178.1(4) . . . . ?
B3 C111 C112 C113 178.4(4) . . . . ?
B3 C111 C116 C115 -179.6(4) . . . . ?
B3 C117 C118 C119 175.4(4) . . . . ?
B3 C117 C122 C121 -174.4(4) . . . . ?

loop_
_exptl_oxdiff_crystal_face_indexfrac_h
_exptl_oxdiff_crystal_face_indexfrac_k
_exptl_oxdiff_crystal_face_indexfrac_l
_exptl_oxdiff_crystal_face_x
_exptl_oxdiff_crystal_face_y
_exptl_oxdiff_crystal_face_z
1.0000 -0.0000 -0.0000 0.0541 0.0006 -0.0053
-1.0000 0.0000 0.0000 -0.0541 -0.0006 0.0053
-2.0001 -1.0000 -0.9999 -0.1374 -0.0694 -0.1000
-2.0001 -1.0000 1.0000 -0.0884 -0.1328 0.0045
-1.0002 -2.0000 -0.9999 -0.0879 -0.1688 -0.1638
1.0000 -0.0000 -2.0000 0.0052 0.0640 -0.1099
0.9999 -1.0000 -2.0000 0.0005 -0.0360 -0.1683
-1.0001 -2.0000 1.0001 -0.0389 -0.2322 -0.0592
-0.9998 2.0000 1.9999 0.0041 0.1359 0.2267
1.0001 2.0000 -1.0001 0.0389 0.2322 0.0592
-1.0001 -2.0000 2.0000 -0.0144 -0.2639 -0.0069
0.9998 -2.0000 -1.9999 -0.0041 -0.1359 -0.2267
1.9999 -1.0000 -1.0000 0.0791 -0.0671 -0.1214
18.0003 3.0000 -3.0002 0.9148 0.4056 -0.0775
